data_4301231
loop_
_publ_author_name
'Makoto Imaji'
'Yoshiaki Tanabe'
'Yuichiro Mutoh'
'Youichi Ishii'

_publ_section_title
;
 Core Expansion Reactions of Cyanamido/Carbodiimido-Bridged
 Polynuclear Iridium Complexes
;
_journal_name_full 'Inorganic Chemistry'
_journal_page_first 773
_journal_page_last 780
_journal_paper_doi 10.1021/ic8017503
_journal_volume 48
_journal_year 2009
_chemical_formula_moiety 'C65 H80 Cl4 Ir2 N4 P2 Rh2 '
_chemical_formula_sum 'C65 H80 Cl4 Ir2 N4 P2 Rh2'
_chemical_formula_weight 1711.38
_space_group_IT_number 2
_symmetry_cell_setting triclinic
_symmetry_Int_Tables_number 2
_symmetry_space_group_name_Hall '-P 1'
_symmetry_space_group_name_H-M 'P -1'
_cell_angle_alpha 95.766(3)
_cell_angle_beta 98.457(3)
_cell_angle_gamma 102.319(3)
_cell_formula_units_Z 2
_cell_length_a 10.165(2)
_cell_length_b 17.775(4)
_cell_length_c 17.886(4)
_cell_measurement_reflns_used 8877
_cell_measurement_temperature 123.1
_cell_measurement_theta_max 27.5
_cell_measurement_theta_min 3.0
_cell_volume 3093.8(12)
_computing_cell_refinement CrystalClear
_computing_data_collection CrystalClear
_computing_data_reduction CrystalStructure
_computing_publication_material 'CrystalStructure 3.8'
_computing_structure_refinement SHELXL
_computing_structure_solution SIR97
_diffrn_detector_area_resol_mean 7.31
_diffrn_measured_fraction_theta_full 0.780
_diffrn_measured_fraction_theta_max 0.780
_diffrn_measurement_device_type 'Rigaku Mercury'
_diffrn_measurement_method \w
_diffrn_radiation_type 'Mo K\a'
_diffrn_radiation_wavelength 0.71070
_diffrn_reflns_av_R_equivalents 0.045
_diffrn_reflns_limit_h_max 13
_diffrn_reflns_limit_h_min -13
_diffrn_reflns_limit_k_max 22
_diffrn_reflns_limit_k_min -23
_diffrn_reflns_limit_l_max 23
_diffrn_reflns_limit_l_min -22
_diffrn_reflns_number 23762
_diffrn_reflns_theta_full 27.48
_diffrn_reflns_theta_max 27.48
_exptl_absorpt_coefficient_mu 5.091
_exptl_absorpt_correction_T_max 0.601
_exptl_absorpt_correction_T_min 0.353
_exptl_absorpt_correction_type multi-scan
_exptl_absorpt_process_details 'Jacobson, R. (1998) Private communication'
_exptl_crystal_colour orange
_exptl_crystal_density_diffrn 1.837
_exptl_crystal_density_method 'not measured'
_exptl_crystal_description block
_exptl_crystal_F_000 1680.00
_exptl_crystal_size_max 0.40
_exptl_crystal_size_mid 0.20
_exptl_crystal_size_min 0.10
_refine_diff_density_max 1.82
_refine_diff_density_min -2.94
_refine_ls_extinction_method none
_refine_ls_goodness_of_fit_ref 1.063
_refine_ls_hydrogen_treatment refall
_refine_ls_number_parameters 713
_refine_ls_number_reflns 11054
_refine_ls_R_factor_gt 0.0417
_refine_ls_shift/su_max 0.0020
_refine_ls_structure_factor_coef Fsqd
_refine_ls_weighting_details 'w = 1/[\s^2^(Fo^2^)+(0.0556P)^2^+8.2683P] where P=(Fo^2^+2Fc^2^)/3'
_refine_ls_weighting_scheme calc
_refine_ls_wR_factor_ref 0.1015
_reflns_number_gt 9926
_reflns_number_total 11054
_reflns_threshold_expression F^2^>2.0\s(F^2^)
_cod_data_source_file ic8017503_si_001_5.cif
_cod_data_source_block 11a_Ir2Rh2dppm
_cod_original_cell_volume 3093.5(12)
_cod_original_formula_sum 'C65 H80 Cl4 Ir2 N4 P2 Rh2 '
_cod_database_code 4301231

loop_
_symmetry_equiv_pos_site_id
_symmetry_equiv_pos_as_xyz
1 +X,+Y,+Z
2 -X,-Y,-Z

loop_
_atom_site_label
_atom_site_type_symbol
_atom_site_fract_x
_atom_site_fract_y
_atom_site_fract_z
_atom_site_U_iso_or_equiv
_atom_site_adp_type
_atom_site_occupancy
_atom_site_symmetry_multiplicity
_atom_site_calc_flag
_atom_site_refinement_flags
_atom_site_disorder_assembly
_atom_site_disorder_group
Ir(1) Ir 1.04724(2) 0.227656(13) 0.658148(12) 0.01016(6) Uani 1.00 1 d . . .
Ir(2) Ir 1.12041(2) 0.283863(13) 0.850488(12) 0.01021(6) Uani 1.00 1 d . . .
Rh(1) Rh 0.71818(5) -0.03086(3) 0.76060(3) 0.01634(12) Uani 1.00 1 d . . .
Rh(2) Rh 1.39723(5) 0.55347(3) 0.72279(3) 0.01314(11) Uani 1.00 1 d . . .
Cl(1) Cl 0.80361(18) -0.08644(10) 0.65575(9) 0.0252(3) Uani 1.00 1 d . . .
Cl(2) Cl 1.46811(17) 0.57000(10) 0.85624(9) 0.0232(3) Uani 1.00 1 d . . .
Cl(3) Cl 1.1768(2) 0.94309(13) 0.91186(12) 0.0455(5) Uani 1.00 1 d . . .
Cl(4) Cl 1.1044(2) 0.77622(13) 0.79006(18) 0.0598(7) Uani 1.00 1 d . . .
P(1) P 0.84497(16) 0.26301(9) 0.66064(8) 0.0106(3) Uani 1.00 1 d . . .
P(2) P 0.92055(16) 0.32270(9) 0.83710(8) 0.0105(3) Uani 1.00 1 d . . .
N(1) N 1.0312(5) 0.1891(2) 0.7650(2) 0.0103(10) Uani 1.00 1 d . . .
N(2) N 0.8741(6) 0.0667(3) 0.7749(3) 0.0218(12) Uani 1.00 1 d . . .
N(3) N 1.1402(4) 0.3234(2) 0.7435(2) 0.0089(10) Uani 1.00 1 d . . .
N(4) N 1.3102(5) 0.4381(3) 0.7238(3) 0.0184(11) Uani 1.00 1 d . . .
C(1) C 0.9485(6) 0.1261(3) 0.7706(3) 0.0150(14) Uani 1.00 1 d . . .
C(2) C 1.2272(6) 0.3833(3) 0.7333(3) 0.0176(15) Uani 1.00 1 d . . .
C(3) C 1.0421(7) 0.2066(4) 0.5335(3) 0.0204(15) Uani 1.00 1 d . . .
C(4) C 1.0111(6) 0.1324(3) 0.5634(3) 0.0159(14) Uani 1.00 1 d . . .
C(5) C 1.1299(6) 0.1282(3) 0.6162(3) 0.0151(13) Uani 1.00 1 d . . .
C(6) C 1.2318(6) 0.1997(3) 0.6222(3) 0.0173(14) Uani 1.00 1 d . . .
C(7) C 1.1752(6) 0.2467(3) 0.5698(3) 0.0175(14) Uani 1.00 1 d . . .
C(8) C 0.9551(7) 0.2286(4) 0.4686(3) 0.0271(16) Uani 1.00 1 d . . .
C(9) C 0.8877(6) 0.0673(3) 0.5342(3) 0.0194(15) Uani 1.00 1 d . . .
C(10) C 1.1446(6) 0.0624(3) 0.6589(3) 0.0173(13) Uani 1.00 1 d . . .
C(11) C 1.3701(6) 0.2209(4) 0.6700(4) 0.0229(15) Uani 1.00 1 d . . .
C(12) C 1.2567(7) 0.3219(3) 0.5521(4) 0.0273(16) Uani 1.00 1 d . . .
C(13) C 1.1666(6) 0.2976(3) 0.9770(3) 0.0138(12) Uani 1.00 1 d . . .
C(14) C 1.2621(6) 0.3556(3) 0.9487(3) 0.0163(13) Uani 1.00 1 d . . .
C(15) C 1.3430(6) 0.3151(4) 0.9063(3) 0.0198(14) Uani 1.00 1 d . . .
C(16) C 1.2904(6) 0.2337(3) 0.9036(3) 0.0187(14) Uani 1.00 1 d . . .
C(17) C 1.1766(6) 0.2226(3) 0.9448(3) 0.0147(12) Uani 1.00 1 d . . .
C(18) C 1.0867(7) 0.3130(4) 1.0380(3) 0.0250(15) Uani 1.00 1 d . . .
C(19) C 1.2922(7) 0.4409(3) 0.9749(3) 0.0232(15) Uani 1.00 1 d . . .
C(20) C 1.4594(6) 0.3545(4) 0.8725(4) 0.0241(15) Uani 1.00 1 d . . .
C(21) C 1.3445(7) 0.1688(4) 0.8696(3) 0.0259(16) Uani 1.00 1 d . . .
C(22) C 1.0989(7) 0.1452(4) 0.9599(4) 0.0279(16) Uani 1.00 1 d . . .
C(23) C 0.7945(6) 0.2675(3) 0.7553(3) 0.0132(12) Uani 1.00 1 d . . .
C(24) C 0.6928(6) 0.1955(3) 0.6041(3) 0.0141(13) Uani 1.00 1 d . . .
C(25) C 0.6220(6) 0.2135(3) 0.5376(3) 0.0167(14) Uani 1.00 1 d . . .
C(26) C 0.5035(7) 0.1628(4) 0.4987(3) 0.0243(16) Uani 1.00 1 d . . .
C(27) C 0.4563(6) 0.0931(4) 0.5230(3) 0.0210(14) Uani 1.00 1 d . . .
C(28) C 0.5282(7) 0.0728(4) 0.5873(3) 0.0220(15) Uani 1.00 1 d . . .
C(29) C 0.6459(6) 0.1233(3) 0.6276(3) 0.0162(13) Uani 1.00 1 d . . .
C(30) C 0.8263(6) 0.3558(3) 0.6314(3) 0.0131(12) Uani 1.00 1 d . . .
C(31) C 0.9321(6) 0.4039(3) 0.6058(3) 0.0168(13) Uani 1.00 1 d . . .
C(32) C 0.9158(7) 0.4748(3) 0.5819(3) 0.0208(14) Uani 1.00 1 d . . .
C(33) C 0.7938(7) 0.4967(3) 0.5844(3) 0.0224(15) Uani 1.00 1 d . . .
C(34) C 0.6888(7) 0.4507(4) 0.6114(3) 0.0233(15) Uani 1.00 1 d . . .
C(35) C 0.7061(6) 0.3803(3) 0.6350(3) 0.0190(13) Uani 1.00 1 d . . .
C(36) C 0.8219(5) 0.3034(3) 0.9134(3) 0.0128(12) Uani 1.00 1 d . . .
C(37) C 0.7742(6) 0.2270(4) 0.9233(3) 0.0210(14) Uani 1.00 1 d . . .
C(38) C 0.7010(7) 0.2098(4) 0.9817(4) 0.0311(17) Uani 1.00 1 d . . .
C(39) C 0.6787(7) 0.2697(5) 1.0313(4) 0.0319(18) Uani 1.00 1 d . . .
C(40) C 0.7307(7) 0.3455(4) 1.0234(3) 0.0270(16) Uani 1.00 1 d . . .
C(41) C 0.8037(6) 0.3632(4) 0.9650(3) 0.0198(14) Uani 1.00 1 d . . .
C(42) C 0.9248(6) 0.4234(3) 0.8250(3) 0.0148(13) Uani 1.00 1 d . . .
C(43) C 0.8018(6) 0.4487(3) 0.8148(3) 0.0190(13) Uani 1.00 1 d . . .
C(44) C 0.8023(7) 0.5248(3) 0.8005(3) 0.0214(15) Uani 1.00 1 d . . .
C(45) C 0.9236(7) 0.5748(3) 0.7949(3) 0.0234(15) Uani 1.00 1 d . . .
C(46) C 1.0465(7) 0.5504(3) 0.8056(3) 0.0219(14) Uani 1.00 1 d . . .
C(47) C 1.0474(6) 0.4757(3) 0.8219(3) 0.0167(13) Uani 1.00 1 d . . .
C(48) C 0.6165(7) -0.1437(3) 0.7751(3) 0.0227(14) Uani 1.00 1 d . . .
C(49) C 0.5269(7) -0.1126(3) 0.7268(4) 0.0226(15) Uani 1.00 1 d . . .
C(50) C 0.4096(7) -0.0827(4) 0.7527(4) 0.0304(17) Uani 1.00 1 d . . .
C(51) C 0.4482(7) 0.0034(4) 0.7817(4) 0.0331(17) Uani 1.00 1 d . . .
C(52) C 0.5981(7) 0.0319(4) 0.8162(4) 0.0262(16) Uani 1.00 1 d . . .
C(53) C 0.6688(7) -0.0030(4) 0.8700(3) 0.0239(15) Uani 1.00 1 d . . .
C(54) C 0.6045(8) -0.0739(4) 0.9035(4) 0.0316(17) Uani 1.00 1 d . . .
C(55) C 0.6171(8) -0.1497(4) 0.8586(4) 0.0309(17) Uani 1.00 1 d . . .
C(56) C 1.2690(7) 0.5523(3) 0.6192(3) 0.0187(14) Uani 1.00 1 d . . .
C(57) C 1.3956(6) 0.5414(3) 0.6035(3) 0.0196(14) Uani 1.00 1 d . . .
C(58) C 1.5010(7) 0.6031(3) 0.5794(3) 0.0221(14) Uani 1.00 1 d . . .
C(59) C 1.6061(7) 0.6513(3) 0.6474(3) 0.0221(14) Uani 1.00 1 d . . .
C(60) C 1.5456(6) 0.6559(3) 0.7200(3) 0.0163(13) Uani 1.00 1 d . . .
C(61) C 1.4205(6) 0.6745(3) 0.7252(3) 0.0169(13) Uani 1.00 1 d . . .
C(62) C 1.3332(7) 0.6981(3) 0.6600(4) 0.0236(15) Uani 1.00 1 d . . .
C(63) C 1.2221(7) 0.6277(4) 0.6178(3) 0.0236(15) Uani 1.00 1 d . . .
C(64) C 1.0640(9) 0.9217(5) 0.8214(5) 0.051(2) Uani 1.00 1 d . . .
C(65) C 0.9903(9) 0.8379(5) 0.8037(6) 0.050(2) Uani 1.00 1 d . . .
H(1) H 1.3072 0.3109 0.5112 0.033 Uiso 1.00 1 c R . .
H(2) H 0.8587 0.2120 0.4733 0.033 Uiso 1.00 1 c R . .
H(3) H 0.9042 0.0356 0.4899 0.023 Uiso 1.00 1 c R . .
H(4) H 1.1880 0.0824 0.7118 0.021 Uiso 1.00 1 c R . .
H(5) H 1.3736 0.1873 0.7100 0.028 Uiso 1.00 1 c R . .
H(6) H 1.5330 0.3837 0.9133 0.029 Uiso 1.00 1 c R . .
H(7) H 1.2149 0.4536 0.9962 0.028 Uiso 1.00 1 c R . .
H(8) H 1.0574 0.3616 1.0327 0.030 Uiso 1.00 1 c R . .
H(9) H 1.0690 0.1097 0.9119 0.033 Uiso 1.00 1 c R . .
H(10) H 1.4047 0.1522 0.9095 0.031 Uiso 1.00 1 c R . .
H(11) H 1.3070 0.4694 0.9316 0.028 Uiso 1.00 1 c R . .
H(12) H 1.3747 0.4557 1.0142 0.028 Uiso 1.00 1 c R . .
H(13) H 1.4291 0.3902 0.8391 0.029 Uiso 1.00 1 c R . .
H(14) H 1.4931 0.3155 0.8427 0.029 Uiso 1.00 1 c R . .
H(15) H 1.0188 0.1522 0.9820 0.033 Uiso 1.00 1 c R . .
H(16) H 1.1582 0.1234 0.9958 0.033 Uiso 1.00 1 c R . .
H(17) H 1.2014 0.0323 0.6350 0.021 Uiso 1.00 1 c R . .
H(18) H 1.0541 0.0289 0.6580 0.021 Uiso 1.00 1 c R . .
H(19) H 1.3896 0.2752 0.6934 0.028 Uiso 1.00 1 c R . .
H(20) H 1.4383 0.2142 0.6380 0.028 Uiso 1.00 1 c R . .
H(21) H 0.9700 0.2031 0.4204 0.033 Uiso 1.00 1 c R . .
H(22) H 0.9795 0.2851 0.4694 0.033 Uiso 1.00 1 c R . .
H(23) H 1.3962 0.1865 0.8300 0.031 Uiso 1.00 1 c R . .
H(24) H 1.2681 0.1249 0.8470 0.031 Uiso 1.00 1 c R . .
H(25) H 1.1440 0.3176 1.0881 0.030 Uiso 1.00 1 c R . .
H(26) H 1.0062 0.2701 1.0333 0.030 Uiso 1.00 1 c R . .
H(27) H 0.8083 0.0889 0.5190 0.023 Uiso 1.00 1 c R . .
H(28) H 0.8699 0.0348 0.5744 0.023 Uiso 1.00 1 c R . .
H(29) H 1.3213 0.3489 0.5978 0.033 Uiso 1.00 1 c R . .
H(30) H 1.1947 0.3547 0.5356 0.033 Uiso 1.00 1 c R . .
H(31) H 0.7031 -0.1629 0.8807 0.037 Uiso 1.00 1 c R . .
H(32) H 0.5401 -0.1923 0.8640 0.037 Uiso 1.00 1 c R . .
H(33) H 0.9961 0.9542 0.8216 0.061 Uiso 1.00 1 c R . .
H(34) H 1.1175 0.9355 0.7808 0.061 Uiso 1.00 1 c R . .
H(35) H 0.9209 0.8306 0.7569 0.060 Uiso 1.00 1 c R . .
H(36) H 0.9421 0.8230 0.8461 0.060 Uiso 1.00 1 c R . .
H(37) H 1.6857 0.6274 0.6558 0.027 Uiso 1.00 1 c R . .
H(38) H 1.6389 0.7045 0.6353 0.027 Uiso 1.00 1 c R . .
H(39) H 0.5066 -0.0751 0.9034 0.038 Uiso 1.00 1 c R . .
H(40) H 0.6496 -0.0702 0.9572 0.038 Uiso 1.00 1 c R . .
H(41) H 0.3323 -0.0930 0.7094 0.036 Uiso 1.00 1 c R . .
H(42) H 0.3781 -0.1115 0.7938 0.036 Uiso 1.00 1 c R . .
H(43) H 0.3924 0.0143 0.8206 0.040 Uiso 1.00 1 c R . .
H(44) H 0.4267 0.0325 0.7389 0.040 Uiso 1.00 1 c R . .
H(45) H 1.4543 0.6384 0.5518 0.027 Uiso 1.00 1 c R . .
H(46) H 1.5497 0.5781 0.5436 0.027 Uiso 1.00 1 c R . .
H(47) H 1.1395 0.6235 0.6418 0.028 Uiso 1.00 1 c R . .
H(48) H 1.1968 0.6359 0.5642 0.028 Uiso 1.00 1 c R . .
H(49) H 1.3915 0.7199 0.6240 0.028 Uiso 1.00 1 c R . .
H(50) H 1.2897 0.7389 0.6799 0.028 Uiso 1.00 1 c R . .
H(51) H 1.5967 0.6453 0.7650 0.020 Uiso 1.00 1 c R . .
H(52) H 0.3747 0.0586 0.4960 0.025 Uiso 1.00 1 c R . .
H(53) H 0.5401 -0.1101 0.6756 0.027 Uiso 1.00 1 c R . .
H(54) H 0.6949 0.1088 0.6712 0.019 Uiso 1.00 1 c R . .
H(55) H 1.3885 0.6722 0.7724 0.020 Uiso 1.00 1 c R . .
H(56) H 0.4963 0.0240 0.6036 0.026 Uiso 1.00 1 c R . .
H(57) H 0.4544 0.1765 0.4547 0.029 Uiso 1.00 1 c R . .
H(58) H 0.6557 0.2609 0.5191 0.020 Uiso 1.00 1 c R . .
H(59) H 1.4159 0.4922 0.6084 0.024 Uiso 1.00 1 c R . .
H(60) H 1.2078 0.5090 0.6317 0.022 Uiso 1.00 1 c R . .
H(61) H 0.7181 0.4139 0.8176 0.023 Uiso 1.00 1 c R . .
H(62) H 1.1314 0.4600 0.8309 0.020 Uiso 1.00 1 c R . .
H(63) H 0.7822 0.5442 0.5673 0.027 Uiso 1.00 1 c R . .
H(64) H 1.0159 0.3888 0.6044 0.020 Uiso 1.00 1 c R . .
H(65) H 1.1296 0.5851 0.8017 0.026 Uiso 1.00 1 c R . .
H(66) H 0.7195 0.5420 0.7948 0.026 Uiso 1.00 1 c R . .
H(67) H 0.6343 0.3485 0.6540 0.023 Uiso 1.00 1 c R . .
H(68) H 0.8412 0.4159 0.9603 0.024 Uiso 1.00 1 c R . .
H(69) H 0.6476 0.0771 0.7999 0.031 Uiso 1.00 1 c R . .
H(70) H 0.6058 0.4665 0.6138 0.028 Uiso 1.00 1 c R . .
H(71) H 0.9881 0.5074 0.5641 0.025 Uiso 1.00 1 c R . .
H(72) H 0.7637 0.0190 0.8867 0.029 Uiso 1.00 1 c R . .
H(73) H 0.9237 0.6260 0.7836 0.028 Uiso 1.00 1 c R . .
H(74) H 0.6840 -0.1631 0.7528 0.027 Uiso 1.00 1 c R . .
H(75) H 0.7914 0.1862 0.8904 0.025 Uiso 1.00 1 c R . .
H(76) H 0.6661 0.1572 0.9878 0.037 Uiso 1.00 1 c R . .
H(77) H 0.7169 0.3862 1.0578 0.032 Uiso 1.00 1 c R . .
H(78) H 0.6273 0.2579 1.0707 0.038 Uiso 1.00 1 c R . .
H(79) H 0.7129 0.2898 0.7522 0.016 Uiso 1.00 1 c R . .
H(80) H 0.7660 0.2135 0.7664 0.016 Uiso 1.00 1 c R . .

loop_
_atom_site_aniso_label
_atom_site_aniso_U_11
_atom_site_aniso_U_22
_atom_site_aniso_U_33
_atom_site_aniso_U_12
_atom_site_aniso_U_13
_atom_site_aniso_U_23
Ir(1) 0.01081(14) 0.01002(14) 0.01079(11) 0.00471(12) 0.00224(9) 0.00122(9)
Ir(2) 0.00972(14) 0.01051(14) 0.01096(11) 0.00439(12) 0.00054(9) 0.00155(9)
Rh(1) 0.0163(2) 0.0118(2) 0.0186(2) 0.0001(2) -0.0001(2) 0.00300(19)
Rh(2) 0.0134(2) 0.0119(2) 0.0146(2) 0.0033(2) 0.00266(19) 0.00282(18)
Cl(1) 0.0248(9) 0.0264(9) 0.0229(8) 0.0032(8) 0.0037(6) 0.0030(6)
Cl(2) 0.0276(9) 0.0250(9) 0.0170(7) 0.0056(8) 0.0040(6) 0.0037(6)
Cl(3) 0.0505(13) 0.0474(13) 0.0399(11) 0.0182(11) 0.0005(9) 0.0085(9)
Cl(4) 0.0462(14) 0.0293(11) 0.107(2) 0.0083(11) 0.0256(14) 0.0080(12)
P(1) 0.0091(8) 0.0116(8) 0.0120(6) 0.0048(7) 0.0006(5) 0.0017(5)
P(2) 0.0099(7) 0.0121(7) 0.0109(6) 0.0061(7) 0.0008(5) 0.0011(5)
N(1) 0.011(2) 0.006(2) 0.012(2) -0.002(2) 0.002(2) -0.0014(19)
N(2) 0.025(3) 0.013(3) 0.022(2) -0.005(3) -0.001(2) 0.005(2)
N(3) 0.008(2) 0.006(2) 0.009(2) -0.004(2) -0.0006(19) -0.0009(18)
N(4) 0.022(3) 0.017(3) 0.017(2) 0.004(2) 0.006(2) 0.004(2)
C(1) 0.016(3) 0.020(3) 0.010(2) 0.011(3) 0.000(2) 0.000(2)
C(2) 0.024(3) 0.023(3) 0.012(2) 0.017(3) 0.004(2) 0.003(2)
C(3) 0.030(4) 0.027(3) 0.013(2) 0.019(3) 0.010(2) 0.008(2)
C(4) 0.021(3) 0.018(3) 0.011(2) 0.012(3) 0.003(2) -0.002(2)
C(5) 0.021(3) 0.012(3) 0.014(2) 0.011(3) 0.004(2) -0.006(2)
C(6) 0.016(3) 0.023(3) 0.016(2) 0.010(3) 0.007(2) -0.001(2)
C(7) 0.022(3) 0.020(3) 0.013(2) 0.002(3) 0.015(2) 0.001(2)
C(8) 0.040(4) 0.034(4) 0.015(3) 0.024(3) 0.003(2) 0.005(2)
C(9) 0.016(3) 0.015(3) 0.022(3) 0.002(3) -0.004(2) -0.007(2)
C(10) 0.018(3) 0.019(3) 0.016(2) 0.012(3) 0.000(2) -0.003(2)
C(11) 0.014(3) 0.018(3) 0.034(3) 0.001(3) 0.007(2) -0.005(2)
C(12) 0.038(4) 0.021(3) 0.030(3) 0.011(3) 0.019(3) 0.010(2)
C(13) 0.013(3) 0.023(3) 0.004(2) 0.008(3) -0.006(2) -0.002(2)
C(14) 0.023(3) 0.012(3) 0.012(2) 0.003(3) -0.003(2) -0.002(2)
C(15) 0.016(3) 0.027(3) 0.017(3) 0.010(3) -0.003(2) 0.003(2)
C(16) 0.023(3) 0.024(3) 0.012(2) 0.016(3) -0.003(2) 0.005(2)
C(17) 0.013(3) 0.015(3) 0.012(2) 0.001(3) -0.004(2) 0.001(2)
C(18) 0.025(3) 0.041(4) 0.008(2) 0.009(3) 0.003(2) -0.003(2)
C(19) 0.026(4) 0.013(3) 0.021(3) -0.003(3) -0.013(2) -0.005(2)
C(20) 0.011(3) 0.034(4) 0.029(3) 0.005(3) 0.001(2) 0.013(3)
C(21) 0.028(4) 0.030(4) 0.021(3) 0.017(3) -0.003(2) -0.001(2)
C(22) 0.033(4) 0.024(3) 0.026(3) 0.003(3) 0.001(3) 0.016(3)
C(23) 0.011(3) 0.018(3) 0.009(2) 0.004(2) 0.002(2) -0.004(2)
C(24) 0.008(3) 0.012(3) 0.024(3) 0.004(2) 0.006(2) 0.005(2)
C(25) 0.016(3) 0.016(3) 0.016(2) 0.001(3) 0.002(2) 0.001(2)
C(26) 0.025(4) 0.039(4) 0.011(2) 0.012(3) 0.003(2) 0.002(2)
C(27) 0.013(3) 0.019(3) 0.025(3) 0.003(3) -0.005(2) -0.010(2)
C(28) 0.021(4) 0.019(3) 0.027(3) 0.005(3) 0.007(3) 0.001(2)
C(29) 0.017(3) 0.013(3) 0.015(2) 0.001(3) -0.002(2) -0.003(2)
C(30) 0.015(3) 0.012(3) 0.010(2) 0.004(2) -0.003(2) -0.002(2)
C(31) 0.017(3) 0.014(3) 0.019(3) 0.005(3) 0.001(2) 0.006(2)
C(32) 0.021(3) 0.017(3) 0.021(3) 0.001(3) -0.003(2) 0.006(2)
C(33) 0.029(4) 0.018(3) 0.023(3) 0.013(3) -0.001(2) 0.008(2)
C(34) 0.019(3) 0.028(3) 0.026(3) 0.012(3) 0.002(2) 0.007(2)
C(35) 0.016(3) 0.022(3) 0.022(3) 0.008(3) 0.007(2) 0.004(2)
C(36) 0.004(2) 0.017(3) 0.016(2) 0.001(2) -0.000(2) 0.002(2)
C(37) 0.019(3) 0.029(3) 0.014(2) 0.003(3) 0.004(2) 0.004(2)
C(38) 0.025(4) 0.043(4) 0.021(3) -0.004(4) 0.004(3) 0.010(3)
C(39) 0.024(3) 0.057(5) 0.021(3) 0.012(4) 0.011(3) 0.017(3)
C(40) 0.027(3) 0.044(4) 0.015(3) 0.021(3) 0.001(2) 0.005(2)
C(41) 0.017(3) 0.023(3) 0.020(3) 0.010(3) -0.001(2) -0.000(2)
C(42) 0.021(3) 0.017(3) 0.009(2) 0.013(3) 0.003(2) -0.002(2)
C(43) 0.019(3) 0.018(3) 0.021(3) 0.010(3) 0.001(2) -0.001(2)
C(44) 0.028(4) 0.019(3) 0.020(3) 0.016(3) -0.002(2) -0.000(2)
C(45) 0.031(4) 0.013(3) 0.028(3) 0.009(3) 0.002(3) 0.004(2)
C(46) 0.028(4) 0.013(3) 0.018(3) -0.004(3) 0.001(2) -0.005(2)
C(47) 0.015(3) 0.018(3) 0.015(2) -0.000(3) 0.004(2) -0.001(2)
C(48) 0.026(4) 0.011(3) 0.028(3) -0.001(3) 0.005(3) 0.002(2)
C(49) 0.016(3) 0.016(3) 0.030(3) -0.008(3) 0.005(2) 0.002(2)
C(50) 0.014(3) 0.039(4) 0.039(4) 0.006(3) 0.006(3) 0.007(3)
C(51) 0.027(4) 0.039(4) 0.034(4) 0.014(4) 0.000(3) 0.004(3)
C(52) 0.032(4) 0.016(3) 0.031(3) 0.004(3) 0.014(3) 0.002(2)
C(53) 0.025(4) 0.020(3) 0.023(3) -0.000(3) 0.001(2) 0.000(2)
C(54) 0.037(4) 0.034(4) 0.024(3) 0.008(4) 0.006(3) 0.007(3)
C(55) 0.036(4) 0.018(3) 0.029(3) -0.010(3) 0.000(3) 0.001(3)
C(56) 0.026(3) 0.013(3) 0.019(3) 0.008(3) 0.002(2) 0.008(2)
C(57) 0.028(3) 0.022(3) 0.013(2) 0.014(3) 0.000(2) 0.005(2)
C(58) 0.026(3) 0.023(3) 0.020(3) 0.010(3) 0.005(2) 0.006(2)
C(59) 0.022(3) 0.014(3) 0.029(3) -0.000(3) 0.004(2) 0.006(2)
C(60) 0.020(3) 0.011(3) 0.015(2) -0.000(3) -0.001(2) -0.001(2)
C(61) 0.023(3) 0.010(3) 0.015(2) 0.001(3) 0.001(2) 0.001(2)
C(62) 0.024(4) 0.016(3) 0.032(3) 0.008(3) 0.002(3) 0.006(2)
C(63) 0.024(4) 0.024(4) 0.025(3) 0.013(3) -0.001(2) 0.007(2)
C(64) 0.053(6) 0.052(5) 0.052(5) 0.033(5) -0.007(4) 0.011(4)
C(65) 0.040(5) 0.048(5) 0.066(6) 0.019(4) 0.007(4) 0.011(4)

loop_
_atom_type_symbol
_atom_type_description
_atom_type_scat_dispersion_real
_atom_type_scat_dispersion_imag
_atom_type_scat_source
C C 0.003 0.002
;

International Tables for Crystallography

(1992, Vol. C, Tables 4.2.6.8 and 6.1.1.4)

;
H H 0.000 0.000
;

International Tables for Crystallography

(1992, Vol. C, Table 6.1.1.4)

;
N N 0.006 0.003
;

International Tables for Crystallography

(1992, Vol. C, Tables 4.2.6.8 and 6.1.1.4)

;
P P 0.102 0.094
;

International Tables for Crystallography

(1992, Vol. C, Tables 4.2.6.8 and 6.1.1.4)

;
Cl Cl 0.148 0.159
;

International Tables for Crystallography

(1992, Vol. C, Tables 4.2.6.8 and 6.1.1.4)

;
Rh Rh -1.118 0.919
;

International Tables for Crystallography

(1992, Vol. C, Tables 4.2.6.8 and 6.1.1.4)

;
Ir Ir -1.444 7.990
;

International Tables for Crystallography

(1992, Vol. C, Tables 4.2.6.8 and 6.1.1.4)

;

loop_
_geom_angle_atom_site_label_1
_geom_angle_atom_site_label_2
_geom_angle_atom_site_label_3
_geom_angle
_geom_angle_publ_flag
_geom_angle_site_symmetry_1
_geom_angle_site_symmetry_2
_geom_angle_site_symmetry_3
P(1) Ir(1) N(1) 87.97(15) yes . . .
P(1) Ir(1) N(3) 88.04(14) yes . . .
P(1) Ir(1) C(3) 100.5(2) yes . . .
P(1) Ir(1) C(4) 107.07(18) yes . . .
P(1) Ir(1) C(5) 140.93(15) yes . . .
P(1) Ir(1) C(6) 163.88(17) yes . . .
P(1) Ir(1) C(7) 126.02(18) yes . . .
N(1) Ir(1) N(3) 72.52(17) yes . . .
N(1) Ir(1) C(3) 152.2(2) yes . . .
N(1) Ir(1) C(4) 113.6(2) yes . . .
N(1) Ir(1) C(5) 93.2(2) yes . . .
N(1) Ir(1) C(6) 107.8(2) yes . . .
N(1) Ir(1) C(7) 145.9(2) yes . . .
N(3) Ir(1) C(3) 133.6(2) yes . . .
N(3) Ir(1) C(4) 163.6(2) yes . . .
N(3) Ir(1) C(5) 129.4(2) yes . . .
N(3) Ir(1) C(6) 99.6(2) yes . . .
N(3) Ir(1) C(7) 102.42(19) yes . . .
C(3) Ir(1) C(4) 38.7(2) yes . . .
C(3) Ir(1) C(5) 63.7(2) yes . . .
C(3) Ir(1) C(6) 64.0(2) yes . . .
C(3) Ir(1) C(7) 37.4(2) yes . . .
C(4) Ir(1) C(5) 38.0(2) yes . . .
C(4) Ir(1) C(6) 64.2(2) yes . . .
C(4) Ir(1) C(7) 63.6(2) yes . . .
C(5) Ir(1) C(6) 38.0(2) yes . . .
C(5) Ir(1) C(7) 63.3(2) yes . . .
C(6) Ir(1) C(7) 38.6(2) yes . . .
P(2) Ir(2) N(1) 89.71(15) yes . . .
P(2) Ir(2) N(3) 85.32(14) yes . . .
P(2) Ir(2) C(13) 98.54(18) yes . . .
P(2) Ir(2) C(14) 109.26(19) yes . . .
P(2) Ir(2) C(15) 145.39(18) yes . . .
P(2) Ir(2) C(16) 158.57(17) yes . . .
P(2) Ir(2) C(17) 120.40(18) yes . . .
N(1) Ir(2) N(3) 72.51(18) yes . . .
N(1) Ir(2) C(13) 134.2(2) yes . . .
N(1) Ir(2) C(14) 159.7(2) yes . . .
N(1) Ir(2) C(15) 124.5(2) yes . . .
N(1) Ir(2) C(16) 96.4(2) yes . . .
N(1) Ir(2) C(17) 100.1(2) yes . . .
N(3) Ir(2) C(13) 152.68(19) yes . . .
N(3) Ir(2) C(14) 115.0(2) yes . . .
N(3) Ir(2) C(15) 99.4(2) yes . . .
N(3) Ir(2) C(16) 116.1(2) yes . . .
N(3) Ir(2) C(17) 153.7(2) yes . . .
C(13) Ir(2) C(14) 38.2(2) yes . . .
C(13) Ir(2) C(15) 62.6(2) yes . . .
C(13) Ir(2) C(16) 62.7(2) yes . . .
C(13) Ir(2) C(17) 38.0(2) yes . . .
C(14) Ir(2) C(15) 37.9(2) yes . . .
C(14) Ir(2) C(16) 63.3(2) yes . . .
C(14) Ir(2) C(17) 64.5(2) yes . . .
C(15) Ir(2) C(16) 36.9(2) yes . . .
C(15) Ir(2) C(17) 63.3(2) yes . . .
C(16) Ir(2) C(17) 38.3(2) yes . . .
Cl(1) Rh(1) N(2) 90.57(18) yes . . .
Cl(1) Rh(1) C(48) 89.1(2) yes . . .
Cl(1) Rh(1) C(49) 90.6(2) yes . . .
Cl(1) Rh(1) C(52) 157.2(2) yes . . .
Cl(1) Rh(1) C(53) 164.1(2) yes . . .
N(2) Rh(1) C(48) 157.7(2) yes . . .
N(2) Rh(1) C(49) 163.7(2) yes . . .
N(2) Rh(1) C(52) 90.8(2) yes . . .
N(2) Rh(1) C(53) 92.7(2) yes . . .
C(48) Rh(1) C(49) 38.6(2) yes . . .
C(48) Rh(1) C(52) 98.1(2) yes . . .
C(48) Rh(1) C(53) 82.0(2) yes . . .
C(49) Rh(1) C(52) 82.0(2) yes . . .
C(49) Rh(1) C(53) 90.6(2) yes . . .
C(52) Rh(1) C(53) 38.3(2) yes . . .
Cl(2) Rh(2) N(4) 90.31(15) yes . . .
Cl(2) Rh(2) C(56) 157.4(2) yes . . .
Cl(2) Rh(2) C(57) 163.17(19) yes . . .
Cl(2) Rh(2) C(60) 88.07(17) yes . . .
Cl(2) Rh(2) C(61) 90.51(17) yes . . .
N(4) Rh(2) C(56) 90.4(2) yes . . .
N(4) Rh(2) C(57) 94.6(2) yes . . .
N(4) Rh(2) C(60) 160.4(2) yes . . .
N(4) Rh(2) C(61) 161.1(2) yes . . .
C(56) Rh(2) C(57) 38.9(2) yes . . .
C(56) Rh(2) C(60) 98.5(2) yes . . .
C(56) Rh(2) C(61) 81.7(2) yes . . .
C(57) Rh(2) C(60) 81.9(2) yes . . .
C(57) Rh(2) C(61) 90.1(2) yes . . .
C(60) Rh(2) C(61) 38.6(2) yes . . .
Ir(1) P(1) C(23) 113.8(2) yes . . .
Ir(1) P(1) C(24) 116.1(2) yes . . .
Ir(1) P(1) C(30) 119.2(2) yes . . .
C(23) P(1) C(24) 100.2(2) yes . . .
C(23) P(1) C(30) 102.8(2) yes . . .
C(24) P(1) C(30) 102.2(2) yes . . .
Ir(2) P(2) C(23) 113.1(2) yes . . .
Ir(2) P(2) C(36) 114.9(2) yes . . .
Ir(2) P(2) C(42) 118.4(2) yes . . .
C(23) P(2) C(36) 99.5(2) yes . . .
C(23) P(2) C(42) 103.7(2) yes . . .
C(36) P(2) C(42) 105.0(3) yes . . .
Ir(1) N(1) Ir(2) 108.0(2) yes . . .
Ir(1) N(1) C(1) 121.3(3) yes . . .
Ir(2) N(1) C(1) 128.0(4) yes . . .
Rh(1) N(2) C(1) 166.7(5) yes . . .
Ir(1) N(3) Ir(2) 106.9(2) yes . . .
Ir(1) N(3) C(2) 124.4(4) yes . . .
Ir(2) N(3) C(2) 125.2(3) yes . . .
Rh(2) N(4) C(2) 157.3(5) yes . . .
N(1) C(1) N(2) 178.3(8) yes . . .
N(3) C(2) N(4) 178.5(8) yes . . .
Ir(1) C(3) C(4) 70.2(3) yes . . .
Ir(1) C(3) C(7) 70.6(3) yes . . .
Ir(1) C(3) C(8) 131.1(5) yes . . .
C(4) C(3) C(7) 107.4(5) yes . . .
C(4) C(3) C(8) 124.7(5) yes . . .
C(7) C(3) C(8) 127.3(6) yes . . .
Ir(1) C(4) C(3) 71.1(3) yes . . .
Ir(1) C(4) C(5) 71.9(3) yes . . .
Ir(1) C(4) C(9) 130.3(4) yes . . .
C(3) C(4) C(5) 107.6(5) yes . . .
C(3) C(4) C(9) 125.6(5) yes . . .
C(5) C(4) C(9) 126.1(5) yes . . .
Ir(1) C(5) C(4) 70.2(3) yes . . .
Ir(1) C(5) C(6) 70.4(3) yes . . .
Ir(1) C(5) C(10) 124.3(4) yes . . .
C(4) C(5) C(6) 108.7(5) yes . . .
C(4) C(5) C(10) 126.0(5) yes . . .
C(6) C(5) C(10) 125.3(5) yes . . .
Ir(1) C(6) C(5) 71.7(3) yes . . .
Ir(1) C(6) C(7) 70.3(3) yes . . .
Ir(1) C(6) C(11) 124.7(4) yes . . .
C(5) C(6) C(7) 106.6(5) yes . . .
C(5) C(6) C(11) 127.4(6) yes . . .
C(7) C(6) C(11) 126.0(5) yes . . .
Ir(1) C(7) C(3) 72.0(3) yes . . .
Ir(1) C(7) C(6) 71.1(3) yes . . .
Ir(1) C(7) C(12) 129.0(4) yes . . .
C(3) C(7) C(6) 109.7(5) yes . . .
C(3) C(7) C(12) 126.9(6) yes . . .
C(6) C(7) C(12) 123.1(5) yes . . .
Ir(2) C(13) C(14) 69.9(3) yes . . .
Ir(2) C(13) C(17) 69.1(3) yes . . .
Ir(2) C(13) C(18) 133.5(4) yes . . .
C(14) C(13) C(17) 108.3(5) yes . . .
C(14) C(13) C(18) 125.6(5) yes . . .
C(17) C(13) C(18) 125.6(5) yes . . .
Ir(2) C(14) C(13) 72.0(2) yes . . .
Ir(2) C(14) C(15) 73.6(3) yes . . .
Ir(2) C(14) C(19) 130.9(4) yes . . .
C(13) C(14) C(15) 107.3(5) yes . . .
C(13) C(14) C(19) 124.6(6) yes . . .
C(15) C(14) C(19) 126.6(5) yes . . .
Ir(2) C(15) C(14) 68.5(3) yes . . .
Ir(2) C(15) C(16) 70.9(3) yes . . .
Ir(2) C(15) C(20) 126.1(4) yes . . .
C(14) C(15) C(16) 108.2(5) yes . . .
C(14) C(15) C(20) 124.0(6) yes . . .
C(16) C(15) C(20) 127.8(6) yes . . .
Ir(2) C(16) C(15) 72.3(4) yes . . .
Ir(2) C(16) C(17) 68.1(3) yes . . .
Ir(2) C(16) C(21) 128.1(4) yes . . .
C(15) C(16) C(17) 108.1(6) yes . . .
C(15) C(16) C(21) 127.9(6) yes . . .
C(17) C(16) C(21) 123.9(5) yes . . .
Ir(2) C(17) C(13) 72.9(3) yes . . .
Ir(2) C(17) C(16) 73.6(3) yes . . .
Ir(2) C(17) C(22) 126.1(4) yes . . .
C(13) C(17) C(16) 107.7(5) yes . . .
C(13) C(17) C(22) 126.8(6) yes . . .
C(16) C(17) C(22) 125.0(6) yes . . .
P(1) C(23) P(2) 118.2(3) yes . . .
P(1) C(24) C(25) 122.2(4) yes . . .
P(1) C(24) C(29) 119.2(4) yes . . .
C(25) C(24) C(29) 118.6(5) yes . . .
C(24) C(25) C(26) 120.5(6) yes . . .
C(25) C(26) C(27) 120.6(6) yes . . .
C(26) C(27) C(28) 119.8(5) yes . . .
C(27) C(28) C(29) 120.4(6) yes . . .
C(24) C(29) C(28) 120.0(5) yes . . .
P(1) C(30) C(31) 120.8(5) yes . . .
P(1) C(30) C(35) 120.5(4) yes . . .
C(31) C(30) C(35) 118.7(6) yes . . .
C(30) C(31) C(32) 120.4(6) yes . . .
C(31) C(32) C(33) 119.6(6) yes . . .
C(32) C(33) C(34) 120.9(6) yes . . .
C(33) C(34) C(35) 119.0(6) yes . . .
C(30) C(35) C(34) 121.3(6) yes . . .
P(2) C(36) C(37) 118.1(4) yes . . .
P(2) C(36) C(41) 122.0(4) yes . . .
C(37) C(36) C(41) 119.7(6) yes . . .
C(36) C(37) C(38) 119.9(6) yes . . .
C(37) C(38) C(39) 120.1(7) yes . . .
C(38) C(39) C(40) 120.0(7) yes . . .
C(39) C(40) C(41) 120.3(7) yes . . .
C(36) C(41) C(40) 119.9(6) yes . . .
P(2) C(42) C(43) 119.6(4) yes . . .
P(2) C(42) C(47) 121.2(5) yes . . .
C(43) C(42) C(47) 119.2(6) yes . . .
C(42) C(43) C(44) 120.3(5) yes . . .
C(43) C(44) C(45) 119.8(6) yes . . .
C(44) C(45) C(46) 120.2(6) yes . . .
C(45) C(46) C(47) 120.3(6) yes . . .
C(42) C(47) C(46) 120.1(6) yes . . .
Rh(1) C(48) C(49) 71.4(3) yes . . .
Rh(1) C(48) C(55) 110.3(4) yes . . .
C(49) C(48) C(55) 126.8(7) yes . . .
Rh(1) C(49) C(48) 70.1(3) yes . . .
Rh(1) C(49) C(50) 112.7(4) yes . . .
C(48) C(49) C(50) 123.0(6) yes . . .
C(49) C(50) C(51) 113.0(5) yes . . .
C(50) C(51) C(52) 112.6(6) yes . . .
Rh(1) C(52) C(51) 111.0(4) yes . . .
Rh(1) C(52) C(53) 71.6(4) yes . . .
C(51) C(52) C(53) 125.1(6) yes . . .
Rh(1) C(53) C(52) 70.0(4) yes . . .
Rh(1) C(53) C(54) 113.1(4) yes . . .
C(52) C(53) C(54) 124.2(6) yes . . .
C(53) C(54) C(55) 111.9(6) yes . . .
C(48) C(55) C(54) 112.5(6) yes . . .
Rh(2) C(56) C(57) 71.4(3) yes . . .
Rh(2) C(56) C(63) 110.7(3) yes . . .
C(57) C(56) C(63) 125.4(5) yes . . .
Rh(2) C(57) C(56) 69.7(3) yes . . .
Rh(2) C(57) C(58) 113.7(3) yes . . .
C(56) C(57) C(58) 123.8(6) yes . . .
C(57) C(58) C(59) 112.6(5) yes . . .
C(58) C(59) C(60) 111.9(5) yes . . .
Rh(2) C(60) C(59) 111.2(3) yes . . .
Rh(2) C(60) C(61) 70.6(3) yes . . .
C(59) C(60) C(61) 124.6(5) yes . . .
Rh(2) C(61) C(60) 70.8(3) yes . . .
Rh(2) C(61) C(62) 114.6(3) yes . . .
C(60) C(61) C(62) 123.6(6) yes . . .
C(61) C(62) C(63) 110.6(5) yes . . .
C(56) C(63) C(62) 112.2(5) yes . . .
Cl(3) C(64) C(65) 112.5(7) yes . . .
Cl(4) C(65) C(64) 111.8(6) yes . . .
C(3) C(8) H(2) 109.5 no . . .
C(3) C(8) H(21) 109.5 no . . .
C(3) C(8) H(22) 109.5 no . . .
H(2) C(8) H(21) 109.5 no . . .
H(2) C(8) H(22) 109.5 no . . .
H(21) C(8) H(22) 109.5 no . . .
C(4) C(9) H(3) 109.5 no . . .
C(4) C(9) H(27) 109.5 no . . .
C(4) C(9) H(28) 109.5 no . . .
H(3) C(9) H(27) 109.5 no . . .
H(3) C(9) H(28) 109.5 no . . .
H(27) C(9) H(28) 109.5 no . . .
C(5) C(10) H(4) 109.5 no . . .
C(5) C(10) H(17) 109.5 no . . .
C(5) C(10) H(18) 109.5 no . . .
H(4) C(10) H(17) 109.5 no . . .
H(4) C(10) H(18) 109.5 no . . .
H(17) C(10) H(18) 109.5 no . . .
C(6) C(11) H(5) 109.5 no . . .
C(6) C(11) H(19) 109.5 no . . .
C(6) C(11) H(20) 109.5 no . . .
H(5) C(11) H(19) 109.5 no . . .
H(5) C(11) H(20) 109.5 no . . .
H(19) C(11) H(20) 109.5 no . . .
C(7) C(12) H(1) 109.5 no . . .
C(7) C(12) H(29) 109.5 no . . .
C(7) C(12) H(30) 109.5 no . . .
H(1) C(12) H(29) 109.5 no . . .
H(1) C(12) H(30) 109.5 no . . .
H(29) C(12) H(30) 109.5 no . . .
C(13) C(18) H(8) 109.5 no . . .
C(13) C(18) H(25) 109.5 no . . .
C(13) C(18) H(26) 109.5 no . . .
H(8) C(18) H(25) 109.5 no . . .
H(8) C(18) H(26) 109.5 no . . .
H(25) C(18) H(26) 109.5 no . . .
C(14) C(19) H(7) 109.5 no . . .
C(14) C(19) H(11) 109.5 no . . .
C(14) C(19) H(12) 109.5 no . . .
H(7) C(19) H(11) 109.5 no . . .
H(7) C(19) H(12) 109.5 no . . .
H(11) C(19) H(12) 109.5 no . . .
C(15) C(20) H(6) 109.5 no . . .
C(15) C(20) H(13) 109.5 no . . .
C(15) C(20) H(14) 109.5 no . . .
H(6) C(20) H(13) 109.5 no . . .
H(6) C(20) H(14) 109.5 no . . .
H(13) C(20) H(14) 109.5 no . . .
C(16) C(21) H(10) 109.5 no . . .
C(16) C(21) H(23) 109.5 no . . .
C(16) C(21) H(24) 109.5 no . . .
H(10) C(21) H(23) 109.5 no . . .
H(10) C(21) H(24) 109.5 no . . .
H(23) C(21) H(24) 109.5 no . . .
C(17) C(22) H(9) 109.5 no . . .
C(17) C(22) H(15) 109.5 no . . .
C(17) C(22) H(16) 109.5 no . . .
H(9) C(22) H(15) 109.5 no . . .
H(9) C(22) H(16) 109.5 no . . .
H(15) C(22) H(16) 109.5 no . . .
P(1) C(23) H(79) 107.8 no . . .
P(1) C(23) H(80) 107.8 no . . .
P(2) C(23) H(79) 107.8 no . . .
P(2) C(23) H(80) 107.8 no . . .
H(79) C(23) H(80) 107.1 no . . .
C(24) C(25) H(58) 119.8 no . . .
C(26) C(25) H(58) 119.8 no . . .
C(25) C(26) H(57) 119.7 no . . .
C(27) C(26) H(57) 119.7 no . . .
C(26) C(27) H(52) 120.1 no . . .
C(28) C(27) H(52) 120.1 no . . .
C(27) C(28) H(56) 119.8 no . . .
C(29) C(28) H(56) 119.8 no . . .
C(24) C(29) H(54) 120.0 no . . .
C(28) C(29) H(54) 120.0 no . . .
C(30) C(31) H(64) 119.8 no . . .
C(32) C(31) H(64) 119.8 no . . .
C(31) C(32) H(71) 120.2 no . . .
C(33) C(32) H(71) 120.2 no . . .
C(32) C(33) H(63) 119.6 no . . .
C(34) C(33) H(63) 119.6 no . . .
C(33) C(34) H(70) 120.5 no . . .
C(35) C(34) H(70) 120.5 no . . .
C(30) C(35) H(67) 119.3 no . . .
C(34) C(35) H(67) 119.3 no . . .
C(36) C(37) H(75) 120.0 no . . .
C(38) C(37) H(75) 120.0 no . . .
C(37) C(38) H(76) 120.0 no . . .
C(39) C(38) H(76) 120.0 no . . .
C(38) C(39) H(78) 120.0 no . . .
C(40) C(39) H(78) 120.0 no . . .
C(39) C(40) H(77) 119.8 no . . .
C(41) C(40) H(77) 119.8 no . . .
C(36) C(41) H(68) 120.1 no . . .
C(40) C(41) H(68) 120.1 no . . .
C(42) C(43) H(61) 119.8 no . . .
C(44) C(43) H(61) 119.8 no . . .
C(43) C(44) H(66) 120.1 no . . .
C(45) C(44) H(66) 120.1 no . . .
C(44) C(45) H(73) 119.9 no . . .
C(46) C(45) H(73) 119.9 no . . .
C(45) C(46) H(65) 119.8 no . . .
C(47) C(46) H(65) 119.8 no . . .
C(42) C(47) H(62) 119.9 no . . .
C(46) C(47) H(62) 119.9 no . . .
Rh(1) C(48) H(74) 88.3 no . . .
C(49) C(48) H(74) 116.6 no . . .
C(55) C(48) H(74) 116.6 no . . .
Rh(1) C(49) H(53) 87.4 no . . .
C(48) C(49) H(53) 118.5 no . . .
C(50) C(49) H(53) 118.5 no . . .
C(49) C(50) H(41) 109.0 no . . .
C(49) C(50) H(42) 109.0 no . . .
C(51) C(50) H(41) 109.0 no . . .
C(51) C(50) H(42) 109.0 no . . .
H(41) C(50) H(42) 107.8 no . . .
C(50) C(51) H(43) 109.1 no . . .
C(50) C(51) H(44) 109.1 no . . .
C(52) C(51) H(43) 109.1 no . . .
C(52) C(51) H(44) 109.1 no . . .
H(43) C(51) H(44) 107.8 no . . .
Rh(1) C(52) H(69) 87.3 no . . .
C(51) C(52) H(69) 117.5 no . . .
C(53) C(52) H(69) 117.5 no . . .
Rh(1) C(53) H(72) 86.9 no . . .
C(52) C(53) H(72) 117.9 no . . .
C(54) C(53) H(72) 117.9 no . . .
C(53) C(54) H(39) 109.2 no . . .
C(53) C(54) H(40) 109.2 no . . .
C(55) C(54) H(39) 109.2 no . . .
C(55) C(54) H(40) 109.2 no . . .
H(39) C(54) H(40) 107.9 no . . .
C(48) C(55) H(31) 109.1 no . . .
C(48) C(55) H(32) 109.1 no . . .
C(54) C(55) H(31) 109.1 no . . .
C(54) C(55) H(32) 109.1 no . . .
H(31) C(55) H(32) 107.8 no . . .
Rh(2) C(56) H(60) 87.8 no . . .
C(57) C(56) H(60) 117.3 no . . .
C(63) C(56) H(60) 117.3 no . . .
Rh(2) C(57) H(59) 86.7 no . . .
C(56) C(57) H(59) 118.1 no . . .
C(58) C(57) H(59) 118.1 no . . .
C(57) C(58) H(45) 109.1 no . . .
C(57) C(58) H(46) 109.1 no . . .
C(59) C(58) H(45) 109.1 no . . .
C(59) C(58) H(46) 109.1 no . . .
H(45) C(58) H(46) 107.8 no . . .
C(58) C(59) H(37) 109.2 no . . .
C(58) C(59) H(38) 109.2 no . . .
C(60) C(59) H(37) 109.2 no . . .
C(60) C(59) H(38) 109.2 no . . .
H(37) C(59) H(38) 107.9 no . . .
Rh(2) C(60) H(51) 88.2 no . . .
C(59) C(60) H(51) 117.7 no . . .
C(61) C(60) H(51) 117.7 no . . .
Rh(2) C(61) H(55) 84.7 no . . .
C(60) C(61) H(55) 118.2 no . . .
C(62) C(61) H(55) 118.2 no . . .
C(61) C(62) H(49) 109.5 no . . .
C(61) C(62) H(50) 109.5 no . . .
C(63) C(62) H(49) 109.5 no . . .
C(63) C(62) H(50) 109.5 no . . .
H(49) C(62) H(50) 108.1 no . . .
C(56) C(63) H(47) 109.2 no . . .
C(56) C(63) H(48) 109.2 no . . .
C(62) C(63) H(47) 109.2 no . . .
C(62) C(63) H(48) 109.2 no . . .
H(47) C(63) H(48) 107.9 no . . .
Cl(3) C(64) H(33) 109.1 no . . .
Cl(3) C(64) H(34) 109.1 no . . .
C(65) C(64) H(33) 109.1 no . . .
C(65) C(64) H(34) 109.1 no . . .
H(33) C(64) H(34) 107.9 no . . .
Cl(4) C(65) H(35) 109.3 no . . .
Cl(4) C(65) H(36) 109.2 no . . .
C(64) C(65) H(35) 109.3 no . . .
C(64) C(65) H(36) 109.3 no . . .
H(35) C(65) H(36) 107.9 no . . .

loop_
_geom_bond_atom_site_label_1
_geom_bond_atom_site_label_2
_geom_bond_distance
_geom_bond_publ_flag
_geom_bond_site_symmetry_1
_geom_bond_site_symmetry_2
Ir(1) P(1) 2.2796(17) yes . .
Ir(1) N(1) 2.110(5) yes . .
Ir(1) N(3) 2.118(4) yes . .
Ir(1) C(3) 2.214(6) yes . .
Ir(1) C(4) 2.202(5) yes . .
Ir(1) C(5) 2.224(6) yes . .
Ir(1) C(6) 2.207(7) yes . .
Ir(1) C(7) 2.197(6) yes . .
Ir(2) P(2) 2.2692(17) yes . .
Ir(2) N(1) 2.103(4) yes . .
Ir(2) N(3) 2.125(4) yes . .
Ir(2) C(13) 2.221(5) yes . .
Ir(2) C(14) 2.193(5) yes . .
Ir(2) C(15) 2.261(6) yes . .
Ir(2) C(16) 2.243(7) yes . .
Ir(2) C(17) 2.170(6) yes . .
Rh(1) Cl(1) 2.3916(18) yes . .
Rh(1) N(2) 2.051(5) yes . .
Rh(1) C(48) 2.111(6) yes . .
Rh(1) C(49) 2.128(6) yes . .
Rh(1) C(52) 2.106(8) yes . .
Rh(1) C(53) 2.127(7) yes . .
Rh(2) Cl(2) 2.3591(16) yes . .
Rh(2) N(4) 2.056(5) yes . .
Rh(2) C(56) 2.099(6) yes . .
Rh(2) C(57) 2.120(6) yes . .
Rh(2) C(60) 2.112(5) yes . .
Rh(2) C(61) 2.109(6) yes . .
Cl(3) C(64) 1.795(9) yes . .
Cl(4) C(65) 1.783(10) yes . .
P(1) C(23) 1.839(6) yes . .
P(1) C(24) 1.832(5) yes . .
P(1) C(30) 1.819(6) yes . .
P(2) C(23) 1.835(5) yes . .
P(2) C(36) 1.826(6) yes . .
P(2) C(42) 1.817(6) yes . .
N(1) C(1) 1.271(7) yes . .
N(2) C(1) 1.177(8) yes . .
N(3) C(2) 1.278(7) yes . .
N(4) C(2) 1.189(8) yes . .
C(3) C(4) 1.463(9) yes . .
C(3) C(7) 1.413(8) yes . .
C(3) C(8) 1.490(9) yes . .
C(4) C(5) 1.439(8) yes . .
C(4) C(9) 1.501(7) yes . .
C(5) C(6) 1.442(8) yes . .
C(5) C(10) 1.481(9) yes . .
C(6) C(7) 1.454(9) yes . .
C(6) C(11) 1.484(8) yes . .
C(7) C(12) 1.504(9) yes . .
C(13) C(14) 1.444(8) yes . .
C(13) C(17) 1.429(9) yes . .
C(13) C(18) 1.489(9) yes . .
C(14) C(15) 1.447(10) yes . .
C(14) C(19) 1.493(8) yes . .
C(15) C(16) 1.425(9) yes . .
C(15) C(20) 1.483(9) yes . .
C(16) C(17) 1.450(9) yes . .
C(16) C(21) 1.493(10) yes . .
C(17) C(22) 1.505(9) yes . .
C(24) C(25) 1.399(9) yes . .
C(24) C(29) 1.400(9) yes . .
C(25) C(26) 1.383(8) yes . .
C(26) C(27) 1.368(10) yes . .
C(27) C(28) 1.391(9) yes . .
C(28) C(29) 1.383(8) yes . .
C(30) C(31) 1.388(8) yes . .
C(30) C(35) 1.389(10) yes . .
C(31) C(32) 1.405(9) yes . .
C(32) C(33) 1.382(10) yes . .
C(33) C(34) 1.379(9) yes . .
C(34) C(35) 1.398(10) yes . .
C(36) C(37) 1.379(9) yes . .
C(36) C(41) 1.399(9) yes . .
C(37) C(38) 1.390(10) yes . .
C(38) C(39) 1.395(11) yes . .
C(39) C(40) 1.367(11) yes . .
C(40) C(41) 1.390(10) yes . .
C(42) C(43) 1.410(10) yes . .
C(42) C(47) 1.398(8) yes . .
C(43) C(44) 1.401(10) yes . .
C(44) C(45) 1.382(9) yes . .
C(45) C(46) 1.401(11) yes . .
C(46) C(47) 1.390(9) yes . .
C(48) C(49) 1.400(10) yes . .
C(48) C(55) 1.508(10) yes . .
C(49) C(50) 1.517(11) yes . .
C(50) C(51) 1.512(11) yes . .
C(51) C(52) 1.513(10) yes . .
C(52) C(53) 1.390(10) yes . .
C(53) C(54) 1.514(10) yes . .
C(54) C(55) 1.536(11) yes . .
C(56) C(57) 1.406(10) yes . .
C(56) C(63) 1.515(10) yes . .
C(57) C(58) 1.506(9) yes . .
C(58) C(59) 1.541(8) yes . .
C(59) C(60) 1.517(10) yes . .
C(60) C(61) 1.394(10) yes . .
C(61) C(62) 1.508(9) yes . .
C(62) C(63) 1.539(8) yes . .
C(64) C(65) 1.496(12) yes . .
C(8) H(2) 0.980 no . .
C(8) H(21) 0.980 no . .
C(8) H(22) 0.980 no . .
C(9) H(3) 0.980 no . .
C(9) H(27) 0.980 no . .
C(9) H(28) 0.980 no . .
C(10) H(4) 0.980 no . .
C(10) H(17) 0.980 no . .
C(10) H(18) 0.980 no . .
C(11) H(5) 0.980 no . .
C(11) H(19) 0.980 no . .
C(11) H(20) 0.980 no . .
C(12) H(1) 0.980 no . .
C(12) H(29) 0.980 no . .
C(12) H(30) 0.980 no . .
C(18) H(8) 0.980 no . .
C(18) H(25) 0.980 no . .
C(18) H(26) 0.980 no . .
C(19) H(7) 0.980 no . .
C(19) H(11) 0.980 no . .
C(19) H(12) 0.980 no . .
C(20) H(6) 0.980 no . .
C(20) H(13) 0.980 no . .
C(20) H(14) 0.980 no . .
C(21) H(10) 0.980 no . .
C(21) H(23) 0.980 no . .
C(21) H(24) 0.980 no . .
C(22) H(9) 0.980 no . .
C(22) H(15) 0.980 no . .
C(22) H(16) 0.980 no . .
C(23) H(79) 0.990 no . .
C(23) H(80) 0.990 no . .
C(25) H(58) 0.950 no . .
C(26) H(57) 0.950 no . .
C(27) H(52) 0.950 no . .
C(28) H(56) 0.950 no . .
C(29) H(54) 0.950 no . .
C(31) H(64) 0.950 no . .
C(32) H(71) 0.950 no . .
C(33) H(63) 0.950 no . .
C(34) H(70) 0.950 no . .
C(35) H(67) 0.950 no . .
C(37) H(75) 0.950 no . .
C(38) H(76) 0.950 no . .
C(39) H(78) 0.950 no . .
C(40) H(77) 0.950 no . .
C(41) H(68) 0.950 no . .
C(43) H(61) 0.950 no . .
C(44) H(66) 0.950 no . .
C(45) H(73) 0.950 no . .
C(46) H(65) 0.950 no . .
C(47) H(62) 0.950 no . .
C(48) H(74) 0.950 no . .
C(49) H(53) 0.950 no . .
C(50) H(41) 0.990 no . .
C(50) H(42) 0.990 no . .
C(51) H(43) 0.990 no . .
C(51) H(44) 0.990 no . .
C(52) H(69) 0.950 no . .
C(53) H(72) 0.950 no . .
C(54) H(39) 0.990 no . .
C(54) H(40) 0.990 no . .
C(55) H(31) 0.990 no . .
C(55) H(32) 0.990 no . .
C(56) H(60) 0.950 no . .
C(57) H(59) 0.950 no . .
C(58) H(45) 0.990 no . .
C(58) H(46) 0.990 no . .
C(59) H(37) 0.990 no . .
C(59) H(38) 0.990 no . .
C(60) H(51) 0.950 no . .
C(61) H(55) 0.950 no . .
C(62) H(49) 0.990 no . .
C(62) H(50) 0.990 no . .
C(63) H(47) 0.990 no . .
C(63) H(48) 0.990 no . .
C(64) H(33) 0.990 no . .
C(64) H(34) 0.990 no . .
C(65) H(35) 0.990 no . .
C(65) H(36) 0.990 no . .

loop_
_geom_torsion_atom_site_label_1
_geom_torsion_atom_site_label_2
_geom_torsion_atom_site_label_3
_geom_torsion_atom_site_label_4
_geom_torsion
_geom_torsion_publ_flag
_geom_torsion_site_symmetry_1
_geom_torsion_site_symmetry_2
_geom_torsion_site_symmetry_3
_geom_torsion_site_symmetry_4
P(1) Ir(1) N(1) Ir(2) -87.7(2) ? . . . .
P(1) Ir(1) N(1) C(1) 75.2(5) ? . . . .
N(1) Ir(1) P(1) C(23) 15.4(2) ? . . . .
N(1) Ir(1) P(1) C(24) -100.2(2) ? . . . .
N(1) Ir(1) P(1) C(30) 137.0(2) ? . . . .
P(1) Ir(1) N(3) Ir(2) 87.63(19) ? . . . .
P(1) Ir(1) N(3) C(2) -112.4(5) ? . . . .
N(3) Ir(1) P(1) C(23) -57.2(2) ? . . . .
N(3) Ir(1) P(1) C(24) -172.8(2) ? . . . .
N(3) Ir(1) P(1) C(30) 64.4(2) ? . . . .
P(1) Ir(1) C(3) C(4) -104.3(3) ? . . . .
P(1) Ir(1) C(3) C(7) 138.0(3) ? . . . .
P(1) Ir(1) C(3) C(8) 14.9(6) ? . . . .
C(3) Ir(1) P(1) C(23) 168.7(2) ? . . . .
C(3) Ir(1) P(1) C(24) 53.2(3) ? . . . .
C(3) Ir(1) P(1) C(30) -69.7(2) ? . . . .
P(1) Ir(1) C(4) C(3) 85.4(3) ? . . . .
P(1) Ir(1) C(4) C(5) -158.0(3) ? . . . .
P(1) Ir(1) C(4) C(9) -35.7(6) ? . . . .
C(4) Ir(1) P(1) C(23) 129.4(2) ? . . . .
C(4) Ir(1) P(1) C(24) 13.9(3) ? . . . .
C(4) Ir(1) P(1) C(30) -109.0(2) ? . . . .
P(1) Ir(1) C(5) C(4) 34.7(4) ? . . . .
P(1) Ir(1) C(5) C(6) 154.0(2) ? . . . .
P(1) Ir(1) C(5) C(10) -86.0(4) ? . . . .
C(5) Ir(1) P(1) C(23) 108.0(3) ? . . . .
C(5) Ir(1) P(1) C(24) -7.6(3) ? . . . .
C(5) Ir(1) P(1) C(30) -130.4(3) ? . . . .
P(1) Ir(1) C(6) C(5) -96.5(6) ? . . . .
P(1) Ir(1) C(6) C(7) 19.5(7) ? . . . .
P(1) Ir(1) C(6) C(11) 140.3(4) ? . . . .
C(6) Ir(1) P(1) C(23) -176.0(5) ? . . . .
C(6) Ir(1) P(1) C(24) 68.4(6) ? . . . .
C(6) Ir(1) P(1) C(30) -54.4(6) ? . . . .
P(1) Ir(1) C(7) C(3) -54.4(4) ? . . . .
P(1) Ir(1) C(7) C(6) -173.4(2) ? . . . .
P(1) Ir(1) C(7) C(12) 68.9(6) ? . . . .
C(7) Ir(1) P(1) C(23) -161.1(2) ? . . . .
C(7) Ir(1) P(1) C(24) 83.3(3) ? . . . .
C(7) Ir(1) P(1) C(30) -39.5(2) ? . . . .
N(1) Ir(1) N(3) Ir(2) -0.9(2) ? . . . .
N(1) Ir(1) N(3) C(2) 159.1(6) ? . . . .
N(3) Ir(1) N(1) Ir(2) 0.9(2) ? . . . .
N(3) Ir(1) N(1) C(1) 163.8(6) ? . . . .
N(1) Ir(1) C(3) C(4) 1.5(7) ? . . . .
N(1) Ir(1) C(3) C(7) -116.1(5) ? . . . .
N(1) Ir(1) C(3) C(8) 120.8(6) ? . . . .
C(3) Ir(1) N(1) Ir(2) 163.5(4) ? . . . .
C(3) Ir(1) N(1) C(1) -33.6(8) ? . . . .
N(1) Ir(1) C(4) C(3) -179.2(3) ? . . . .
N(1) Ir(1) C(4) C(5) -62.6(3) ? . . . .
N(1) Ir(1) C(4) C(9) 59.7(6) ? . . . .
C(4) Ir(1) N(1) Ir(2) 164.5(2) ? . . . .
C(4) Ir(1) N(1) C(1) -32.6(6) ? . . . .
N(1) Ir(1) C(5) C(4) 125.4(3) ? . . . .
N(1) Ir(1) C(5) C(6) -115.3(3) ? . . . .
N(1) Ir(1) C(5) C(10) 4.7(4) ? . . . .
C(5) Ir(1) N(1) Ir(2) 131.4(2) ? . . . .
C(5) Ir(1) N(1) C(1) -65.7(5) ? . . . .
N(1) Ir(1) C(6) C(5) 71.5(3) ? . . . .
N(1) Ir(1) C(6) C(7) -172.5(2) ? . . . .
N(1) Ir(1) C(6) C(11) -51.7(5) ? . . . .
C(6) Ir(1) N(1) Ir(2) 95.6(2) ? . . . .
C(6) Ir(1) N(1) C(1) -101.5(5) ? . . . .
N(1) Ir(1) C(7) C(3) 131.8(4) ? . . . .
N(1) Ir(1) C(7) C(6) 12.8(5) ? . . . .
N(1) Ir(1) C(7) C(12) -104.9(6) ? . . . .
C(7) Ir(1) N(1) Ir(2) 87.3(4) ? . . . .
C(7) Ir(1) N(1) C(1) -109.8(5) ? . . . .
N(3) Ir(1) C(3) C(4) 158.3(3) ? . . . .
N(3) Ir(1) C(3) C(7) 40.7(5) ? . . . .
N(3) Ir(1) C(3) C(8) -82.4(6) ? . . . .
C(3) Ir(1) N(3) Ir(2) -169.8(2) ? . . . .
C(3) Ir(1) N(3) C(2) -9.8(7) ? . . . .
N(3) Ir(1) C(4) C(3) -70.6(9) ? . . . .
N(3) Ir(1) C(4) C(5) 46.0(9) ? . . . .
N(3) Ir(1) C(4) C(9) 168.3(6) ? . . . .
C(4) Ir(1) N(3) Ir(2) -115.2(7) ? . . . .
C(4) Ir(1) N(3) C(2) 44.7(10) ? . . . .
N(3) Ir(1) C(5) C(4) -164.7(3) ? . . . .
N(3) Ir(1) C(5) C(6) -45.3(4) ? . . . .
N(3) Ir(1) C(5) C(10) 74.6(5) ? . . . .
C(5) Ir(1) N(3) Ir(2) -80.3(3) ? . . . .
C(5) Ir(1) N(3) C(2) 79.7(6) ? . . . .
N(3) Ir(1) C(6) C(5) 146.1(3) ? . . . .
N(3) Ir(1) C(6) C(7) -97.9(3) ? . . . .
N(3) Ir(1) C(6) C(11) 22.9(5) ? . . . .
C(6) Ir(1) N(3) Ir(2) -106.6(2) ? . . . .
C(6) Ir(1) N(3) C(2) 53.3(5) ? . . . .
N(3) Ir(1) C(7) C(3) -151.1(4) ? . . . .
N(3) Ir(1) C(7) C(6) 89.9(3) ? . . . .
N(3) Ir(1) C(7) C(12) -27.8(6) ? . . . .
C(7) Ir(1) N(3) Ir(2) -145.9(2) ? . . . .
C(7) Ir(1) N(3) C(2) 14.1(6) ? . . . .
C(3) Ir(1) C(4) C(5) 116.6(5) ? . . . .
C(3) Ir(1) C(4) C(9) -121.1(7) ? . . . .
C(4) Ir(1) C(3) C(7) -117.7(6) ? . . . .
C(4) Ir(1) C(3) C(8) 119.2(7) ? . . . .
C(3) Ir(1) C(5) C(4) -38.6(3) ? . . . .
C(3) Ir(1) C(5) C(6) 80.8(3) ? . . . .
C(3) Ir(1) C(5) C(10) -159.2(5) ? . . . .
C(5) Ir(1) C(3) C(4) 37.8(3) ? . . . .
C(5) Ir(1) C(3) C(7) -79.8(4) ? . . . .
C(5) Ir(1) C(3) C(8) 157.1(6) ? . . . .
C(3) Ir(1) C(6) C(5) -79.8(3) ? . . . .
C(3) Ir(1) C(6) C(7) 36.2(3) ? . . . .
C(3) Ir(1) C(6) C(11) 157.0(6) ? . . . .
C(6) Ir(1) C(3) C(4) 80.3(4) ? . . . .
C(6) Ir(1) C(3) C(7) -37.3(4) ? . . . .
C(6) Ir(1) C(3) C(8) -160.4(6) ? . . . .
C(3) Ir(1) C(7) C(6) -119.0(5) ? . . . .
C(3) Ir(1) C(7) C(12) 123.3(8) ? . . . .
C(7) Ir(1) C(3) C(4) 117.7(6) ? . . . .
C(7) Ir(1) C(3) C(8) -123.1(7) ? . . . .
C(4) Ir(1) C(5) C(6) 119.4(5) ? . . . .
C(4) Ir(1) C(5) C(10) -120.7(6) ? . . . .
C(5) Ir(1) C(4) C(3) -116.6(5) ? . . . .
C(5) Ir(1) C(4) C(9) 122.3(7) ? . . . .
C(4) Ir(1) C(6) C(5) -36.6(3) ? . . . .
C(4) Ir(1) C(6) C(7) 79.4(3) ? . . . .
C(4) Ir(1) C(6) C(11) -159.8(6) ? . . . .
C(6) Ir(1) C(4) C(3) -80.0(4) ? . . . .
C(6) Ir(1) C(4) C(5) 36.6(3) ? . . . .
C(6) Ir(1) C(4) C(9) 158.9(6) ? . . . .
C(4) Ir(1) C(7) C(3) 38.2(4) ? . . . .
C(4) Ir(1) C(7) C(6) -80.9(3) ? . . . .
C(4) Ir(1) C(7) C(12) 161.4(6) ? . . . .
C(7) Ir(1) C(4) C(3) -36.9(3) ? . . . .
C(7) Ir(1) C(4) C(5) 79.7(3) ? . . . .
C(7) Ir(1) C(4) C(9) -158.0(7) ? . . . .
C(5) Ir(1) C(6) C(7) 115.9(4) ? . . . .
C(5) Ir(1) C(6) C(11) -123.2(7) ? . . . .
C(6) Ir(1) C(5) C(4) -119.4(5) ? . . . .
C(6) Ir(1) C(5) C(10) 120.0(6) ? . . . .
C(5) Ir(1) C(7) C(3) 80.8(4) ? . . . .
C(5) Ir(1) C(7) C(6) -38.3(3) ? . . . .
C(5) Ir(1) C(7) C(12) -155.9(6) ? . . . .
C(7) Ir(1) C(5) C(4) -80.5(3) ? . . . .
C(7) Ir(1) C(5) C(6) 38.8(3) ? . . . .
C(7) Ir(1) C(5) C(10) 158.8(5) ? . . . .
C(6) Ir(1) C(7) C(3) 119.0(5) ? . . . .
C(6) Ir(1) C(7) C(12) -117.7(6) ? . . . .
C(7) Ir(1) C(6) C(5) -115.9(4) ? . . . .
C(7) Ir(1) C(6) C(11) 120.8(6) ? . . . .
P(2) Ir(2) N(1) Ir(1) 84.3(2) ? . . . .
P(2) Ir(2) N(1) C(1) -77.1(5) ? . . . .
N(1) Ir(2) P(2) C(23) -8.3(2) ? . . . .
N(1) Ir(2) P(2) C(36) 105.0(2) ? . . . .
N(1) Ir(2) P(2) C(42) -129.9(2) ? . . . .
P(2) Ir(2) N(3) Ir(1) -90.32(19) ? . . . .
P(2) Ir(2) N(3) C(2) 110.0(5) ? . . . .
N(3) Ir(2) P(2) C(23) 64.2(2) ? . . . .
N(3) Ir(2) P(2) C(36) 177.4(2) ? . . . .
N(3) Ir(2) P(2) C(42) -57.4(2) ? . . . .
P(2) Ir(2) C(13) C(14) -110.4(3) ? . . . .
P(2) Ir(2) C(13) C(17) 129.8(3) ? . . . .
P(2) Ir(2) C(13) C(18) 10.0(6) ? . . . .
C(13) Ir(2) P(2) C(23) -143.1(2) ? . . . .
C(13) Ir(2) P(2) C(36) -29.8(2) ? . . . .
C(13) Ir(2) P(2) C(42) 95.4(2) ? . . . .
P(2) Ir(2) C(14) C(13) 79.0(3) ? . . . .
P(2) Ir(2) C(14) C(15) -166.1(3) ? . . . .
P(2) Ir(2) C(14) C(19) -41.5(6) ? . . . .
C(14) Ir(2) P(2) C(23) 179.1(2) ? . . . .
C(14) Ir(2) P(2) C(36) -67.7(2) ? . . . .
C(14) Ir(2) P(2) C(42) 57.5(2) ? . . . .
P(2) Ir(2) C(15) C(14) 23.6(5) ? . . . .
P(2) Ir(2) C(15) C(16) 143.1(3) ? . . . .
P(2) Ir(2) C(15) C(20) -93.6(6) ? . . . .
C(15) Ir(2) P(2) C(23) 164.0(3) ? . . . .
C(15) Ir(2) P(2) C(36) -82.7(3) ? . . . .
C(15) Ir(2) P(2) C(42) 42.4(3) ? . . . .
P(2) Ir(2) C(16) C(15) -111.0(4) ? . . . .
P(2) Ir(2) C(16) C(17) 7.7(6) ? . . . .
P(2) Ir(2) C(16) C(21) 124.4(5) ? . . . .
C(16) Ir(2) P(2) C(23) -115.4(4) ? . . . .
C(16) Ir(2) P(2) C(36) -2.1(4) ? . . . .
C(16) Ir(2) P(2) C(42) 123.0(4) ? . . . .
P(2) Ir(2) C(17) C(13) -61.8(3) ? . . . .
P(2) Ir(2) C(17) C(16) -176.7(2) ? . . . .
P(2) Ir(2) C(17) C(22) 61.6(6) ? . . . .
C(17) Ir(2) P(2) C(23) -109.8(2) ? . . . .
C(17) Ir(2) P(2) C(36) 3.5(2) ? . . . .
C(17) Ir(2) P(2) C(42) 128.6(2) ? . . . .
N(1) Ir(2) N(3) Ir(1) 0.9(2) ? . . . .
N(1) Ir(2) N(3) C(2) -158.9(6) ? . . . .
N(3) Ir(2) N(1) Ir(1) -0.9(2) ? . . . .
N(3) Ir(2) N(1) C(1) -162.3(6) ? . . . .
N(1) Ir(2) C(13) C(14) 151.6(3) ? . . . .
N(1) Ir(2) C(13) C(17) 31.8(4) ? . . . .
N(1) Ir(2) C(13) C(18) -87.9(7) ? . . . .
C(13) Ir(2) N(1) Ir(1) -174.0(2) ? . . . .
C(13) Ir(2) N(1) C(1) 24.6(7) ? . . . .
N(1) Ir(2) C(14) C(13) -79.2(7) ? . . . .
N(1) Ir(2) C(14) C(15) 35.7(8) ? . . . .
N(1) Ir(2) C(14) C(19) 160.2(5) ? . . . .
C(14) Ir(2) N(1) Ir(1) -116.1(5) ? . . . .
C(14) Ir(2) N(1) C(1) 82.4(8) ? . . . .
N(1) Ir(2) C(15) C(14) -165.8(3) ? . . . .
N(1) Ir(2) C(15) C(16) -46.3(4) ? . . . .
N(1) Ir(2) C(15) C(20) 77.0(6) ? . . . .
C(15) Ir(2) N(1) Ir(1) -90.4(3) ? . . . .
C(15) Ir(2) N(1) C(1) 108.2(6) ? . . . .
N(1) Ir(2) C(16) C(15) 143.2(3) ? . . . .
N(1) Ir(2) C(16) C(17) -98.1(3) ? . . . .
N(1) Ir(2) C(16) C(21) 18.6(6) ? . . . .
C(16) Ir(2) N(1) Ir(1) -116.2(2) ? . . . .
C(16) Ir(2) N(1) C(1) 82.3(6) ? . . . .
N(1) Ir(2) C(17) C(13) -157.5(3) ? . . . .
N(1) Ir(2) C(17) C(16) 87.6(3) ? . . . .
N(1) Ir(2) C(17) C(22) -34.0(6) ? . . . .
C(17) Ir(2) N(1) Ir(1) -154.8(2) ? . . . .
C(17) Ir(2) N(1) C(1) 43.8(6) ? . . . .
N(3) Ir(2) C(13) C(14) -14.0(7) ? . . . .
N(3) Ir(2) C(13) C(17) -133.9(4) ? . . . .
N(3) Ir(2) C(13) C(18) 106.4(6) ? . . . .
C(13) Ir(2) N(3) Ir(1) 170.1(4) ? . . . .
C(13) Ir(2) N(3) C(2) 10.4(8) ? . . . .
N(3) Ir(2) C(14) C(13) 172.9(3) ? . . . .
N(3) Ir(2) C(14) C(15) -72.2(4) ? . . . .
N(3) Ir(2) C(14) C(19) 52.4(7) ? . . . .
C(14) Ir(2) N(3) Ir(1) 160.6(2) ? . . . .
C(14) Ir(2) N(3) C(2) 0.9(6) ? . . . .
N(3) Ir(2) C(15) C(14) 119.0(3) ? . . . .
N(3) Ir(2) C(15) C(16) -121.5(3) ? . . . .
N(3) Ir(2) C(15) C(20) 1.8(6) ? . . . .
C(15) Ir(2) N(3) Ir(1) 124.2(2) ? . . . .
C(15) Ir(2) N(3) C(2) -35.5(6) ? . . . .
N(3) Ir(2) C(16) C(15) 69.5(4) ? . . . .
N(3) Ir(2) C(16) C(17) -171.8(2) ? . . . .
N(3) Ir(2) C(16) C(21) -55.1(6) ? . . . .
C(16) Ir(2) N(3) Ir(1) 89.5(2) ? . . . .
C(16) Ir(2) N(3) C(2) -70.2(6) ? . . . .
N(3) Ir(2) C(17) C(13) 131.8(4) ? . . . .
N(3) Ir(2) C(17) C(16) 16.9(5) ? . . . .
N(3) Ir(2) C(17) C(22) -104.7(6) ? . . . .
C(17) Ir(2) N(3) Ir(1) 77.9(4) ? . . . .
C(17) Ir(2) N(3) C(2) -81.8(7) ? . . . .
C(13) Ir(2) C(14) C(15) 114.9(5) ? . . . .
C(13) Ir(2) C(14) C(19) -120.6(8) ? . . . .
C(14) Ir(2) C(13) C(17) -119.8(5) ? . . . .
C(14) Ir(2) C(13) C(18) 120.5(8) ? . . . .
C(13) Ir(2) C(15) C(14) -39.2(3) ? . . . .
C(13) Ir(2) C(15) C(16) 80.3(4) ? . . . .
C(13) Ir(2) C(15) C(20) -156.4(7) ? . . . .
C(15) Ir(2) C(13) C(14) 38.9(4) ? . . . .
C(15) Ir(2) C(13) C(17) -81.0(4) ? . . . .
C(15) Ir(2) C(13) C(18) 159.3(7) ? . . . .
C(13) Ir(2) C(16) C(15) -79.8(3) ? . . . .
C(13) Ir(2) C(16) C(17) 38.9(3) ? . . . .
C(13) Ir(2) C(16) C(21) 155.6(6) ? . . . .
C(16) Ir(2) C(13) C(14) 80.6(4) ? . . . .
C(16) Ir(2) C(13) C(17) -39.2(3) ? . . . .
C(16) Ir(2) C(13) C(18) -158.9(7) ? . . . .
C(13) Ir(2) C(17) C(16) -114.9(4) ? . . . .
C(13) Ir(2) C(17) C(22) 123.5(7) ? . . . .
C(17) Ir(2) C(13) C(14) 119.8(5) ? . . . .
C(17) Ir(2) C(13) C(18) -119.7(7) ? . . . .
C(14) Ir(2) C(15) C(16) 119.5(5) ? . . . .
C(14) Ir(2) C(15) C(20) -117.2(7) ? . . . .
C(15) Ir(2) C(14) C(13) -114.9(5) ? . . . .
C(15) Ir(2) C(14) C(19) 124.5(8) ? . . . .
C(14) Ir(2) C(16) C(15) -36.8(3) ? . . . .
C(14) Ir(2) C(16) C(17) 81.9(3) ? . . . .
C(14) Ir(2) C(16) C(21) -161.4(6) ? . . . .
C(16) Ir(2) C(14) C(13) -79.1(4) ? . . . .
C(16) Ir(2) C(14) C(15) 35.8(3) ? . . . .
C(16) Ir(2) C(14) C(19) 160.3(7) ? . . . .
C(14) Ir(2) C(17) C(13) 36.4(3) ? . . . .
C(14) Ir(2) C(17) C(16) -78.5(3) ? . . . .
C(14) Ir(2) C(17) C(22) 159.9(6) ? . . . .
C(17) Ir(2) C(14) C(13) -36.2(3) ? . . . .
C(17) Ir(2) C(14) C(15) 78.6(4) ? . . . .
C(17) Ir(2) C(14) C(19) -156.8(7) ? . . . .
C(15) Ir(2) C(16) C(17) 118.7(5) ? . . . .
C(15) Ir(2) C(16) C(21) -124.6(7) ? . . . .
C(16) Ir(2) C(15) C(14) -119.5(5) ? . . . .
C(16) Ir(2) C(15) C(20) 123.3(7) ? . . . .
C(15) Ir(2) C(17) C(13) 78.8(3) ? . . . .
C(15) Ir(2) C(17) C(16) -36.1(3) ? . . . .
C(15) Ir(2) C(17) C(22) -157.7(6) ? . . . .
C(17) Ir(2) C(15) C(14) -82.0(4) ? . . . .
C(17) Ir(2) C(15) C(16) 37.5(3) ? . . . .
C(17) Ir(2) C(15) C(20) 160.8(6) ? . . . .
C(16) Ir(2) C(17) C(13) 114.9(4) ? . . . .
C(16) Ir(2) C(17) C(22) -121.6(7) ? . . . .
C(17) Ir(2) C(16) C(15) -118.7(5) ? . . . .
C(17) Ir(2) C(16) C(21) 116.7(7) ? . . . .
Cl(1) Rh(1) N(2) C(1) 76(2) ? . . . .
Cl(1) Rh(1) C(48) C(49) -92.2(4) ? . . . .
Cl(1) Rh(1) C(48) C(55) 144.5(5) ? . . . .
Cl(1) Rh(1) C(49) C(48) 87.7(4) ? . . . .
Cl(1) Rh(1) C(49) C(50) -153.8(5) ? . . . .
Cl(1) Rh(1) C(52) C(51) 51.9(8) ? . . . .
Cl(1) Rh(1) C(52) C(53) 173.3(3) ? . . . .
Cl(1) Rh(1) C(53) C(52) -170.5(5) ? . . . .
Cl(1) Rh(1) C(53) C(54) -50.8(9) ? . . . .
N(2) Rh(1) C(48) C(49) 178.6(6) ? . . . .
N(2) Rh(1) C(48) C(55) 55.3(10) ? . . . .
C(48) Rh(1) N(2) C(1) 164(2) ? . . . .
N(2) Rh(1) C(49) C(48) -178.1(8) ? . . . .
N(2) Rh(1) C(49) C(50) -59.7(12) ? . . . .
C(49) Rh(1) N(2) C(1) -19(3) ? . . . .
N(2) Rh(1) C(52) C(51) 145.2(5) ? . . . .
N(2) Rh(1) C(52) C(53) -93.4(3) ? . . . .
C(52) Rh(1) N(2) C(1) -82(2) ? . . . .
N(2) Rh(1) C(53) C(52) 87.8(4) ? . . . .
N(2) Rh(1) C(53) C(54) -152.5(5) ? . . . .
C(53) Rh(1) N(2) C(1) -120(2) ? . . . .
C(48) Rh(1) C(49) C(50) 118.4(7) ? . . . .
C(49) Rh(1) C(48) C(55) -123.4(7) ? . . . .
C(48) Rh(1) C(52) C(51) -55.3(5) ? . . . .
C(48) Rh(1) C(52) C(53) 66.1(4) ? . . . .
C(52) Rh(1) C(48) C(49) 66.1(4) ? . . . .
C(52) Rh(1) C(48) C(55) -57.2(5) ? . . . .
C(48) Rh(1) C(53) C(52) -113.9(4) ? . . . .
C(48) Rh(1) C(53) C(54) 5.7(5) ? . . . .
C(53) Rh(1) C(48) C(49) 101.1(4) ? . . . .
C(53) Rh(1) C(48) C(55) -22.3(5) ? . . . .
C(49) Rh(1) C(52) C(51) -20.2(5) ? . . . .
C(49) Rh(1) C(52) C(53) 101.2(4) ? . . . .
C(52) Rh(1) C(49) C(48) -113.9(4) ? . . . .
C(52) Rh(1) C(49) C(50) 4.6(5) ? . . . .
C(49) Rh(1) C(53) C(52) -76.2(4) ? . . . .
C(49) Rh(1) C(53) C(54) 43.4(5) ? . . . .
C(53) Rh(1) C(49) C(48) -76.4(4) ? . . . .
C(53) Rh(1) C(49) C(50) 42.0(5) ? . . . .
C(52) Rh(1) C(53) C(54) 119.7(6) ? . . . .
C(53) Rh(1) C(52) C(51) -121.4(6) ? . . . .
Cl(2) Rh(2) N(4) C(2) 77.4(12) ? . . . .
Cl(2) Rh(2) C(56) C(57) 171.4(3) ? . . . .
Cl(2) Rh(2) C(56) C(63) 49.7(7) ? . . . .
Cl(2) Rh(2) C(57) C(56) -168.5(5) ? . . . .
Cl(2) Rh(2) C(57) C(58) -49.5(10) ? . . . .
Cl(2) Rh(2) C(60) C(59) 146.1(4) ? . . . .
Cl(2) Rh(2) C(60) C(61) -93.2(3) ? . . . .
Cl(2) Rh(2) C(61) C(60) 86.3(3) ? . . . .
Cl(2) Rh(2) C(61) C(62) -154.7(5) ? . . . .
N(4) Rh(2) C(56) C(57) -96.8(3) ? . . . .
N(4) Rh(2) C(56) C(63) 141.5(4) ? . . . .
C(56) Rh(2) N(4) C(2) -79.9(12) ? . . . .
N(4) Rh(2) C(57) C(56) 85.0(3) ? . . . .
N(4) Rh(2) C(57) C(58) -155.9(5) ? . . . .
C(57) Rh(2) N(4) C(2) -118.7(12) ? . . . .
N(4) Rh(2) C(60) C(59) 60.6(8) ? . . . .
N(4) Rh(2) C(60) C(61) -178.7(5) ? . . . .
C(60) Rh(2) N(4) C(2) 162.5(10) ? . . . .
N(4) Rh(2) C(61) C(60) 178.7(5) ? . . . .
N(4) Rh(2) C(61) C(62) -62.3(9) ? . . . .
C(61) Rh(2) N(4) C(2) -15.0(16) ? . . . .
C(56) Rh(2) C(57) C(58) 119.1(7) ? . . . .
C(57) Rh(2) C(56) C(63) -121.7(6) ? . . . .
C(56) Rh(2) C(60) C(59) -55.6(5) ? . . . .
C(56) Rh(2) C(60) C(61) 65.0(4) ? . . . .
C(60) Rh(2) C(56) C(57) 65.7(4) ? . . . .
C(60) Rh(2) C(56) C(63) -56.0(5) ? . . . .
C(56) Rh(2) C(61) C(60) -115.1(4) ? . . . .
C(56) Rh(2) C(61) C(62) 3.9(5) ? . . . .
C(61) Rh(2) C(56) C(57) 100.5(4) ? . . . .
C(61) Rh(2) C(56) C(63) -21.2(4) ? . . . .
C(57) Rh(2) C(60) C(59) -20.3(4) ? . . . .
C(57) Rh(2) C(60) C(61) 100.3(3) ? . . . .
C(60) Rh(2) C(57) C(56) -114.5(4) ? . . . .
C(60) Rh(2) C(57) C(58) 4.6(5) ? . . . .
C(57) Rh(2) C(61) C(60) -76.9(3) ? . . . .
C(57) Rh(2) C(61) C(62) 42.1(5) ? . . . .
C(61) Rh(2) C(57) C(56) -76.6(3) ? . . . .
C(61) Rh(2) C(57) C(58) 42.5(5) ? . . . .
C(60) Rh(2) C(61) C(62) 119.0(6) ? . . . .
C(61) Rh(2) C(60) C(59) -120.6(6) ? . . . .
Ir(1) P(1) C(23) P(2) 50.3(4) ? . . . .
Ir(1) P(1) C(24) C(25) -110.2(5) ? . . . .
Ir(1) P(1) C(24) C(29) 69.3(5) ? . . . .
Ir(1) P(1) C(30) C(31) 1.8(5) ? . . . .
Ir(1) P(1) C(30) C(35) -177.5(3) ? . . . .
C(23) P(1) C(24) C(25) 126.8(6) ? . . . .
C(23) P(1) C(24) C(29) -53.7(6) ? . . . .
C(24) P(1) C(23) P(2) 174.9(3) ? . . . .
C(23) P(1) C(30) C(31) 128.7(4) ? . . . .
C(23) P(1) C(30) C(35) -50.6(5) ? . . . .
C(30) P(1) C(23) P(2) -80.0(4) ? . . . .
C(24) P(1) C(30) C(31) -127.7(4) ? . . . .
C(24) P(1) C(30) C(35) 53.0(5) ? . . . .
C(30) P(1) C(24) C(25) 21.2(6) ? . . . .
C(30) P(1) C(24) C(29) -159.4(5) ? . . . .
Ir(2) P(2) C(23) P(1) -54.8(4) ? . . . .
Ir(2) P(2) C(36) C(37) -62.9(4) ? . . . .
Ir(2) P(2) C(36) C(41) 111.6(5) ? . . . .
Ir(2) P(2) C(42) C(43) 178.5(4) ? . . . .
Ir(2) P(2) C(42) C(47) 1.8(5) ? . . . .
C(23) P(2) C(36) C(37) 58.1(5) ? . . . .
C(23) P(2) C(36) C(41) -127.3(5) ? . . . .
C(36) P(2) C(23) P(1) -177.1(3) ? . . . .
C(23) P(2) C(42) C(43) 52.3(5) ? . . . .
C(23) P(2) C(42) C(47) -124.5(4) ? . . . .
C(42) P(2) C(23) P(1) 74.7(4) ? . . . .
C(36) P(2) C(42) C(43) -51.7(5) ? . . . .
C(36) P(2) C(42) C(47) 131.6(4) ? . . . .
C(42) P(2) C(36) C(37) 165.2(4) ? . . . .
C(42) P(2) C(36) C(41) -20.3(5) ? . . . .
Ir(1) N(1) C(1) N(2) 71(21) ? . . . .
Ir(2) N(1) C(1) N(2) -129(21) ? . . . .
Rh(1) N(2) C(1) N(1) -101(21) ? . . . .
Ir(1) N(3) C(2) N(4) -71(23) ? . . . .
Ir(2) N(3) C(2) N(4) 85(23) ? . . . .
Rh(2) N(4) C(2) N(3) -164(18) ? . . . .
Ir(1) C(3) C(4) C(5) -63.0(4) ? . . . .
Ir(1) C(3) C(4) C(9) 126.6(6) ? . . . .
Ir(1) C(3) C(7) C(6) 61.4(4) ? . . . .
Ir(1) C(3) C(7) C(12) -125.7(7) ? . . . .
C(4) C(3) C(7) Ir(1) -60.9(4) ? . . . .
C(4) C(3) C(7) C(6) 0.6(7) ? . . . .
C(4) C(3) C(7) C(12) 173.5(6) ? . . . .
C(7) C(3) C(4) Ir(1) 61.1(4) ? . . . .
C(7) C(3) C(4) C(5) -1.9(7) ? . . . .
C(7) C(3) C(4) C(9) -172.3(6) ? . . . .
C(8) C(3) C(4) Ir(1) -126.9(7) ? . . . .
C(8) C(3) C(4) C(5) 170.1(6) ? . . . .
C(8) C(3) C(4) C(9) -0.3(9) ? . . . .
C(8) C(3) C(7) Ir(1) 127.4(7) ? . . . .
C(8) C(3) C(7) C(6) -171.1(6) ? . . . .
C(8) C(3) C(7) C(12) 1.8(12) ? . . . .
Ir(1) C(4) C(5) C(6) -60.1(4) ? . . . .
Ir(1) C(4) C(5) C(10) 118.6(6) ? . . . .
C(3) C(4) C(5) Ir(1) 62.6(4) ? . . . .
C(3) C(4) C(5) C(6) 2.5(7) ? . . . .
C(3) C(4) C(5) C(10) -178.8(6) ? . . . .
C(9) C(4) C(5) Ir(1) -127.1(6) ? . . . .
C(9) C(4) C(5) C(6) 172.8(6) ? . . . .
C(9) C(4) C(5) C(10) -8.5(10) ? . . . .
Ir(1) C(5) C(6) C(7) -62.1(4) ? . . . .
Ir(1) C(5) C(6) C(11) 120.1(7) ? . . . .
C(4) C(5) C(6) Ir(1) 60.0(4) ? . . . .
C(4) C(5) C(6) C(7) -2.1(7) ? . . . .
C(4) C(5) C(6) C(11) -180.0(5) ? . . . .
C(10) C(5) C(6) Ir(1) -118.7(6) ? . . . .
C(10) C(5) C(6) C(7) 179.2(6) ? . . . .
C(10) C(5) C(6) C(11) 1.3(11) ? . . . .
Ir(1) C(6) C(7) C(3) -62.0(5) ? . . . .
Ir(1) C(6) C(7) C(12) 124.8(6) ? . . . .
C(5) C(6) C(7) Ir(1) 62.9(4) ? . . . .
C(5) C(6) C(7) C(3) 0.9(7) ? . . . .
C(5) C(6) C(7) C(12) -172.3(6) ? . . . .
C(11) C(6) C(7) Ir(1) -119.2(6) ? . . . .
C(11) C(6) C(7) C(3) 178.8(6) ? . . . .
C(11) C(6) C(7) C(12) 5.6(10) ? . . . .
Ir(2) C(13) C(14) C(15) -65.7(3) ? . . . .
Ir(2) C(13) C(14) C(19) 127.7(6) ? . . . .
Ir(2) C(13) C(17) C(16) 65.9(4) ? . . . .
Ir(2) C(13) C(17) C(22) -122.7(6) ? . . . .
C(14) C(13) C(17) Ir(2) -59.1(4) ? . . . .
C(14) C(13) C(17) C(16) 6.9(6) ? . . . .
C(14) C(13) C(17) C(22) 178.3(5) ? . . . .
C(17) C(13) C(14) Ir(2) 58.6(4) ? . . . .
C(17) C(13) C(14) C(15) -7.1(6) ? . . . .
C(17) C(13) C(14) C(19) -173.7(5) ? . . . .
C(18) C(13) C(14) Ir(2) -129.7(6) ? . . . .
C(18) C(13) C(14) C(15) 164.6(5) ? . . . .
C(18) C(13) C(14) C(19) -2.0(10) ? . . . .
C(18) C(13) C(17) Ir(2) 129.2(5) ? . . . .
C(18) C(13) C(17) C(16) -164.9(5) ? . . . .
C(18) C(13) C(17) C(22) 6.5(9) ? . . . .
Ir(2) C(14) C(15) C(16) -60.0(4) ? . . . .
Ir(2) C(14) C(15) C(20) 119.8(6) ? . . . .
C(13) C(14) C(15) Ir(2) 64.6(3) ? . . . .
C(13) C(14) C(15) C(16) 4.6(6) ? . . . .
C(13) C(14) C(15) C(20) -175.6(5) ? . . . .
C(19) C(14) C(15) Ir(2) -129.2(6) ? . . . .
C(19) C(14) C(15) C(16) 170.9(5) ? . . . .
C(19) C(14) C(15) C(20) -9.3(10) ? . . . .
Ir(2) C(15) C(16) C(17) -58.9(4) ? . . . .
Ir(2) C(15) C(16) C(21) 124.8(6) ? . . . .
C(14) C(15) C(16) Ir(2) 58.5(4) ? . . . .
C(14) C(15) C(16) C(17) -0.4(6) ? . . . .
C(14) C(15) C(16) C(21) -176.7(5) ? . . . .
C(20) C(15) C(16) Ir(2) -121.3(6) ? . . . .
C(20) C(15) C(16) C(17) 179.8(4) ? . . . .
C(20) C(15) C(16) C(21) 3.5(10) ? . . . .
Ir(2) C(16) C(17) C(13) -65.5(4) ? . . . .
Ir(2) C(16) C(17) C(22) 122.9(5) ? . . . .
C(15) C(16) C(17) Ir(2) 61.5(4) ? . . . .
C(15) C(16) C(17) C(13) -4.0(6) ? . . . .
C(15) C(16) C(17) C(22) -175.6(5) ? . . . .
C(21) C(16) C(17) Ir(2) -122.0(5) ? . . . .
C(21) C(16) C(17) C(13) 172.5(5) ? . . . .
C(21) C(16) C(17) C(22) 0.8(9) ? . . . .
P(1) C(24) C(25) C(26) -176.6(5) ? . . . .
P(1) C(24) C(29) C(28) 177.5(5) ? . . . .
C(25) C(24) C(29) C(28) -3.0(10) ? . . . .
C(29) C(24) C(25) C(26) 4.0(10) ? . . . .
C(24) C(25) C(26) C(27) -2.4(11) ? . . . .
C(25) C(26) C(27) C(28) -0.1(8) ? . . . .
C(26) C(27) C(28) C(29) 1.1(11) ? . . . .
C(27) C(28) C(29) C(24) 0.5(11) ? . . . .
P(1) C(30) C(31) C(32) 178.7(4) ? . . . .
P(1) C(30) C(35) C(34) -178.7(4) ? . . . .
C(31) C(30) C(35) C(34) 2.0(8) ? . . . .
C(35) C(30) C(31) C(32) -1.9(8) ? . . . .
C(30) C(31) C(32) C(33) 0.4(7) ? . . . .
C(31) C(32) C(33) C(34) 1.2(9) ? . . . .
C(32) C(33) C(34) C(35) -1.2(9) ? . . . .
C(33) C(34) C(35) C(30) -0.4(7) ? . . . .
P(2) C(36) C(37) C(38) 178.7(5) ? . . . .
P(2) C(36) C(41) C(40) -178.3(5) ? . . . .
C(37) C(36) C(41) C(40) -3.8(9) ? . . . .
C(41) C(36) C(37) C(38) 4.0(9) ? . . . .
C(36) C(37) C(38) C(39) -1.6(10) ? . . . .
C(37) C(38) C(39) C(40) -1.1(10) ? . . . .
C(38) C(39) C(40) C(41) 1.2(10) ? . . . .
C(39) C(40) C(41) C(36) 1.2(10) ? . . . .
P(2) C(42) C(43) C(44) -175.9(4) ? . . . .
P(2) C(42) C(47) C(46) 174.0(4) ? . . . .
C(43) C(42) C(47) C(46) -2.8(8) ? . . . .
C(47) C(42) C(43) C(44) 1.0(8) ? . . . .
C(42) C(43) C(44) C(45) 1.4(9) ? . . . .
C(43) C(44) C(45) C(46) -1.9(9) ? . . . .
C(44) C(45) C(46) C(47) 0.1(7) ? . . . .
C(45) C(46) C(47) C(42) 2.3(9) ? . . . .
Rh(1) C(48) C(49) C(50) -104.6(5) ? . . . .
Rh(1) C(48) C(55) C(54) 35.3(7) ? . . . .
C(49) C(48) C(55) C(54) -46.1(9) ? . . . .
C(55) C(48) C(49) Rh(1) 101.8(6) ? . . . .
C(55) C(48) C(49) C(50) -2.9(9) ? . . . .
Rh(1) C(49) C(50) C(51) 12.1(8) ? . . . .
C(48) C(49) C(50) C(51) 92.3(8) ? . . . .
C(49) C(50) C(51) C(52) -29.3(9) ? . . . .
C(50) C(51) C(52) Rh(1) 32.7(8) ? . . . .
C(50) C(51) C(52) C(53) -49.1(10) ? . . . .
Rh(1) C(52) C(53) C(54) -105.0(7) ? . . . .
C(51) C(52) C(53) Rh(1) 103.2(7) ? . . . .
C(51) C(52) C(53) C(54) -1.7(12) ? . . . .
Rh(1) C(53) C(54) C(55) 11.8(7) ? . . . .
C(52) C(53) C(54) C(55) 92.7(9) ? . . . .
C(53) C(54) C(55) C(48) -31.0(8) ? . . . .
Rh(2) C(56) C(57) C(58) -105.5(5) ? . . . .
Rh(2) C(56) C(63) C(62) 35.1(7) ? . . . .
C(57) C(56) C(63) C(62) -46.3(8) ? . . . .
C(63) C(56) C(57) Rh(2) 102.6(5) ? . . . .
C(63) C(56) C(57) C(58) -2.9(9) ? . . . .
Rh(2) C(57) C(58) C(59) 11.9(7) ? . . . .
C(56) C(57) C(58) C(59) 92.6(7) ? . . . .
C(57) C(58) C(59) C(60) -28.9(8) ? . . . .
C(58) C(59) C(60) Rh(2) 32.4(7) ? . . . .
C(58) C(59) C(60) C(61) -48.1(8) ? . . . .
Rh(2) C(60) C(61) C(62) -107.3(5) ? . . . .
C(59) C(60) C(61) Rh(2) 102.9(5) ? . . . .
C(59) C(60) C(61) C(62) -4.5(9) ? . . . .
Rh(2) C(61) C(62) C(63) 13.8(7) ? . . . .
C(60) C(61) C(62) C(63) 96.4(7) ? . . . .
C(61) C(62) C(63) C(56) -31.7(8) ? . . . .
Cl(3) C(64) C(65) Cl(4) -66.3(9) ? . . . .
